data_7208868
loop_
_publ_author_name
'Rajput, Lalit'
'Kim, Dongwook'
'Lah, Myoung Soo'

_publ_section_title
;
 Conformational control of ligands to create a finite metal--organic
 cluster and an extended metal--organic framework
;
_journal_issue 2
_journal_name_full CrystEngComm
_journal_page_first 259
_journal_paper_doi 10.1039/c2ce26015h
_journal_volume 15
_journal_year 2013
_chemical_formula_sum 'C278 H328 N44 Ni14 O94'
_chemical_formula_weight 6611.78
_chemical_name_systematic
;
?
;
_space_group_IT_number 15
_symmetry_cell_setting monoclinic
_symmetry_space_group_name_Hall '-C 2yc'
_symmetry_space_group_name_H-M 'C 1 2/c 1'
_atom_sites_solution_hydrogens geom
_atom_sites_solution_primary direct
_atom_sites_solution_secondary difmap
_audit_creation_method SHELXL-97
_cell_angle_alpha 90.00
_cell_angle_beta 106.71(3)
_cell_angle_gamma 90.00
_cell_formula_units_Z 4
_cell_length_a 41.121(8)
_cell_length_b 20.457(4)
_cell_length_c 39.436(8)
_cell_measurement_reflns_used 212798
_cell_measurement_temperature 96(2)
_cell_measurement_theta_max 35.90
_cell_measurement_theta_min 0.5313
_cell_volume 31773(12)
_computing_cell_refinement HKL3000
_computing_data_collection 'PAL ADSC Quantum-210 ADX Program'
_computing_data_reduction HKL3000
_computing_molecular_graphics 'Diamond 3'
_computing_publication_material WinGX
_computing_structure_refinement 'Bruker SHELXTL-XL'
_computing_structure_solution 'Bruker SHELXTL-XS'
_diffrn_ambient_temperature 96(2)
_diffrn_measured_fraction_theta_full 0.975
_diffrn_measured_fraction_theta_max 0.975
_diffrn_measurement_device_type 'ADSC Q210 CCD area detector'
_diffrn_measurement_method 'omega scan'
_diffrn_radiation_monochromator 'Si(111) double crystal monochromator'
_diffrn_radiation_source 'PLSII 2D bending magnet'
_diffrn_radiation_type synchrotron
_diffrn_radiation_wavelength 0.80000
_diffrn_reflns_av_R_equivalents 0.0407
_diffrn_reflns_av_sigmaI/netI 0.0373
_diffrn_reflns_limit_h_max 48
_diffrn_reflns_limit_h_min -48
_diffrn_reflns_limit_k_max 23
_diffrn_reflns_limit_k_min -23
_diffrn_reflns_limit_l_max 46
_diffrn_reflns_limit_l_min -46
_diffrn_reflns_number 93568
_diffrn_reflns_theta_full 28.00
_diffrn_reflns_theta_max 28.00
_diffrn_reflns_theta_min 1.63
_exptl_absorpt_coefficient_mu 1.179
_exptl_absorpt_correction_T_max 0.6969
_exptl_absorpt_correction_T_min 0.5901
_exptl_absorpt_correction_type multi-scan
_exptl_absorpt_process_details 'HKL3000 Scalepack'
_exptl_crystal_colour green
_exptl_crystal_density_diffrn 1.382
_exptl_crystal_density_method 'not measured'
_exptl_crystal_description Block
_exptl_crystal_F_000 13792
_exptl_crystal_size_max 0.50
_exptl_crystal_size_mid 0.50
_exptl_crystal_size_min 0.33
_platon_squeeze_details
;
;
_refine_diff_density_max 0.668
_refine_diff_density_min -0.425
_refine_diff_density_rms 0.051
_refine_ls_extinction_method none
_refine_ls_goodness_of_fit_ref 1.085
_refine_ls_hydrogen_treatment constr
_refine_ls_matrix_type fullcycle
_refine_ls_number_parameters 2303
_refine_ls_number_reflns 26217
_refine_ls_number_restraints 177
_refine_ls_restrained_S_all 12.084
_refine_ls_R_factor_all 0.0803
_refine_ls_R_factor_gt 0.0643
_refine_ls_shift/su_max 0.000
_refine_ls_shift/su_mean 0.000
_refine_ls_structure_factor_coef Fsqd
_refine_ls_weighting_details 'calc w=1/[\s^2^(Fo^2^)+(0.1267P)^2^+17.5868P] where P=(Fo^2^+2Fc^2^)/3'
_refine_ls_weighting_scheme calc
_refine_ls_wR_factor_gt 0.1933
_refine_ls_wR_factor_ref 0.2031
_reflns_number_gt 19568
_reflns_number_total 26217
_reflns_threshold_expression >2sigma(I)
_cod_data_source_file c2ce26015h.txt
_cod_data_source_block p12_006mo
_cod_depositor_comments
;
The following automatic conversions were performed:

'_symmetry_cell_setting' value 'Monoclinic' changed to 'monoclinic'
according to /home/saulius/struct/CIF-dictionaries/cif_core.dic
dictionary named 'cif_core.dic' version 2.4.2 from 2011-04-26.

Automatic conversion script
Id: cif_fix_values 1891 2012-01-12 08:04:46Z andrius 

The following automatic conversions were performed:

'_exptl_absorpt_correction_type' value 'Multi-scans' was replaced
with the value 'multi-scan' as specified in the replacement file
'src/cod-tools/trunk/data/replacement-values/replacement_values.lst'.

Automatic conversion script
Id: cif_fix_values 5376 2017-05-30 11:51:03Z andrius 
;
_cod_original_cell_volume 31773(11)
_cod_original_sg_symbol_H-M C2/c
_cod_database_code 7208868

loop_
_symmetry_equiv_pos_as_xyz
'x, y, z'
'-x, y, -z+1/2'
'x+1/2, y+1/2, z'
'-x+1/2, y+1/2, -z+1/2'
'-x, -y, -z'
'x, -y, z-1/2'
'-x+1/2, -y+1/2, -z'
'x+1/2, -y+1/2, z-1/2'

loop_
_atom_site_label
_atom_site_type_symbol
_atom_site_fract_x
_atom_site_fract_y
_atom_site_fract_z
_atom_site_U_iso_or_equiv
_atom_site_adp_type
_atom_site_occupancy
_atom_site_symmetry_multiplicity
_atom_site_calc_flag
_atom_site_refinement_flags
_atom_site_disorder_assembly
_atom_site_disorder_group
Ni1 Ni 0.171479(15) 0.69952(3) 0.410268(16) 0.058 Uani 1 1 d . . .
Ni2 Ni 0.254994(15) 0.78053(3) 0.536239(16) 0.056 Uani 1 1 d . . .
Ni3 Ni 0.147886(15) 0.58364(3) 0.458462(17) 0.060 Uani 1 1 d . A .
Ni4 Ni 0.177101(15) 0.70974(3) 0.503865(16) 0.057 Uani 1 1 d . . .
Ni5 Ni 0.212668(16) 0.80796(3) 0.394690(17) 0.061 Uani 1 1 d . . .
Ni6 Ni 0.070802(16) 0.61271(3) 0.42260(2) 0.073 Uani 1 1 d . . .
Ni7 Ni 0.105837(18) 0.51268(4) 0.50034(2) 0.075 Uani 1 1 d . A .
O1M O 0.22705(8) 0.70566(15) 0.50647(8) 0.057 Uani 1 1 d . . .
O2M O 0.10293(9) 0.59469(17) 0.47082(10) 0.068 Uani 1 1 d . . .
O3M O 0.20337(8) 0.76856(15) 0.43667(8) 0.057 Uani 1 1 d . . .
O4M O 0.15419(8) 0.68083(16) 0.45247(9) 0.059 Uani 1 1 d . . .
O1A O 0.05753(15) 1.0754(2) 0.51199(14) 0.109 Uani 1 1 d . . .
O2A O 0.11337(13) 1.1683(2) 0.39636(14) 0.102 Uani 1 1 d . . .
O3A O -0.02116(12) 1.0275(3) 0.35525(14) 0.105 Uani 1 1 d . . .
O4A O 0.08409(9) 0.71245(17) 0.43031(10) 0.067 Uani 1 1 d . . .
O5A O 0.03935(9) 0.67459(19) 0.44403(13) 0.085 Uani 1 1 d . . .
O6A O 0.21941(8) 0.85173(16) 0.51952(9) 0.061 Uani 1 1 d . . .
O7A O 0.17014(8) 0.80543(16) 0.48930(9) 0.061 Uani 1 1 d . . .
O8A O 0.16660(9) 0.85297(17) 0.37723(9) 0.065 Uani 1 1 d . . .
O9A O 0.13587(8) 0.76777(16) 0.38802(9) 0.064 Uani 1 1 d . . .
N1A N 0.04347(15) 0.9690(3) 0.50229(15) 0.088 Uani 1 1 d . . .
N2A N 0.14968(14) 1.1012(2) 0.43360(15) 0.088 Uani 1 1 d . . .
N3A N 0.01749(13) 0.9751(3) 0.33465(15) 0.090 Uani 1 1 d . . .
C1A C 0.05645(19) 1.0349(3) 0.45551(19) 0.090 Uani 1 1 d . . .
C2A C 0.08470(17) 1.0687(3) 0.45288(18) 0.084 Uani 1 1 d . . .
H2A H 0.1012 1.0836 0.4736 0.101 Uiso 1 1 calc R . .
C3A C 0.08883(17) 1.0809(3) 0.41943(18) 0.084 Uani 1 1 d . . .
C4A C 0.06384(16) 1.0605(3) 0.38918(18) 0.084 Uani 1 1 d . . .
H4A H 0.0661 1.0701 0.3664 0.101 Uiso 1 1 calc R . .
C5A C 0.03579(16) 1.0263(3) 0.39224(18) 0.084 Uani 1 1 d . . .
C6A C 0.03184(17) 1.0125(3) 0.42538(18) 0.083 Uani 1 1 d . . .
H6A H 0.0128 0.9883 0.4275 0.100 Uiso 1 1 calc R . .
C7A C 0.05256(18) 1.0278(3) 0.49265(19) 0.091 Uani 1 1 d . . .
C8A C 0.0390(2) 0.9654(4) 0.53891(19) 0.100 Uani 1 1 d . . .
H8A1 H 0.0610 0.9568 0.5562 0.150 Uiso 1 1 calc R . .
H8A2 H 0.0232 0.9300 0.5397 0.150 Uiso 1 1 calc R . .
H8A3 H 0.0299 1.0069 0.5445 0.150 Uiso 1 1 calc R . .
C9A C 0.04658(16) 0.9085(3) 0.48596(17) 0.079 Uani 1 1 d . . .
C10A C 0.07666(15) 0.8926(3) 0.47823(15) 0.073 Uani 1 1 d . . .
H10A H 0.0948 0.9232 0.4830 0.088 Uiso 1 1 calc R . .
C11A C 0.08004(14) 0.8324(3) 0.46367(14) 0.068 Uani 1 1 d . . .
H11A H 0.1004 0.8222 0.4580 0.082 Uiso 1 1 calc R . .
C12A C 0.05405(14) 0.7866(3) 0.45726(15) 0.069 Uani 1 1 d . . .
C13A C 0.02403(15) 0.8020(3) 0.46499(18) 0.079 Uani 1 1 d . . .
H13A H 0.0061 0.7710 0.4605 0.095 Uiso 1 1 calc R . .
C14A C 0.02020(16) 0.8623(3) 0.47921(18) 0.087 Uani 1 1 d . . .
H14A H -0.0004 0.8725 0.4844 0.104 Uiso 1 1 calc R . .
C15A C 0.05896(13) 0.7214(3) 0.44299(16) 0.072 Uani 1 1 d . . .
C16A C 0.11796(18) 1.1198(3) 0.41520(18) 0.087 Uani 1 1 d . . .
C17A C 0.1781(2) 1.1449(4) 0.4340(3) 0.120 Uani 1 1 d . . .
H17A H 0.1977 1.1190 0.4326 0.180 Uiso 1 1 calc R . .
H17B H 0.1842 1.1704 0.4560 0.180 Uiso 1 1 calc R . .
H17C H 0.1714 1.1747 0.4137 0.180 Uiso 1 1 calc R . .
C18A C 0.15737(15) 1.0389(3) 0.45108(15) 0.072 Uani 1 1 d . . .
C19A C 0.17968(14) 1.0363(3) 0.48446(16) 0.072 Uani 1 1 d . . .
H19A H 0.1883 1.0756 0.4966 0.086 Uiso 1 1 calc R . .
C20A C 0.18967(14) 0.9760(3) 0.50050(15) 0.069 Uani 1 1 d . . .
H20A H 0.2054 0.9742 0.5234 0.083 Uiso 1 1 calc R . .
C21A C 0.17656(12) 0.9183(2) 0.48295(14) 0.062 Uani 1 1 d . . .
C22A C 0.15329(13) 0.9220(3) 0.45002(14) 0.066 Uani 1 1 d . . .
H22A H 0.1433 0.8830 0.4386 0.079 Uiso 1 1 calc R . .
C23A C 0.14406(15) 0.9814(3) 0.43317(16) 0.077 Uani 1 1 d . . .
H23A H 0.1290 0.9831 0.4099 0.092 Uiso 1 1 calc R . .
C24A C 0.18966(12) 0.8535(2) 0.49915(13) 0.060 Uani 1 1 d . . .
C25A C 0.00824(17) 1.0081(3) 0.35934(19) 0.089 Uani 1 1 d . . .
C26A C -0.0071(2) 0.9622(5) 0.2989(2) 0.118 Uani 1 1 d . . .
H26A H -0.0182 0.9199 0.2991 0.176 Uiso 1 1 calc R . .
H26B H 0.0051 0.9615 0.2809 0.176 Uiso 1 1 calc R . .
H26C H -0.0243 0.9969 0.2932 0.176 Uiso 1 1 calc R . .
C27A C 0.04788(15) 0.9354(3) 0.34329(16) 0.079 Uani 1 1 d . . .
C28A C 0.07351(16) 0.9484(3) 0.32803(18) 0.087 Uani 1 1 d . . .
H28A H 0.0708 0.9818 0.3107 0.105 Uiso 1 1 calc R . .
C29A C 0.10338(16) 0.9120(3) 0.33844(16) 0.081 Uani 1 1 d . . .
H29A H 0.1213 0.9213 0.3285 0.097 Uiso 1 1 calc R . .
C30A C 0.10712(13) 0.8621(3) 0.36333(14) 0.069 Uani 1 1 d . . .
C31A C 0.08027(13) 0.8478(3) 0.37710(15) 0.070 Uani 1 1 d . . .
H31A H 0.0822 0.8127 0.3933 0.084 Uiso 1 1 calc R . .
C32A C 0.05055(15) 0.8848(3) 0.36732(16) 0.077 Uani 1 1 d . . .
H32A H 0.0324 0.8755 0.3770 0.092 Uiso 1 1 calc R . .
C33A C 0.13925(13) 0.8243(2) 0.37699(13) 0.063 Uani 1 1 d . . .
O1B O 0.2301(2) 0.3835(3) 0.27121(16) 0.149 Uani 1 1 d . . .
O2B O 0.3127(2) 0.6056(3) 0.24510(15) 0.144 Uani 1 1 d . . .
O3B O 0.36681(19) 0.4593(5) 0.3815(2) 0.176 Uani 1 1 d . . .
O4B O 0.19374(8) 0.72287(17) 0.36759(9) 0.063 Uani 1 1 d . . .
O5B O 0.16120(12) 0.7607(2) 0.31533(10) 0.087 Uani 1 1 d . . .
O6B O 0.25790(8) 0.74701(16) 0.41856(9) 0.060 Uani 1 1 d . . .
O7B O 0.31302(8) 0.77028(17) 0.44265(9) 0.064 Uani 1 1 d . . .
O8B O 0.21248(8) 0.64149(16) 0.43164(8) 0.059 Uani 1 1 d . . .
O9B O 0.18912(8) 0.54948(16) 0.44440(9) 0.061 Uani 1 1 d . . .
N1B N 0.1991(2) 0.4736(3) 0.27096(15) 0.110 Uani 1 1 d . . .
N2B N 0.31771(15) 0.6774(3) 0.28994(14) 0.095 Uani 1 1 d . . .
N3B N 0.32293(17) 0.4468(3) 0.40527(17) 0.107 Uani 1 1 d . . .
C1B C 0.2603(3) 0.4794(4) 0.2979(2) 0.114 Uani 1 1 d . . .
C2B C 0.2839(3) 0.4590(4) 0.33022(19) 0.117 Uani 1 1 d . . .
H2B H 0.2787 0.4212 0.3417 0.141 Uiso 1 1 calc R . .
C3B C 0.3128(2) 0.4898(4) 0.3452(2) 0.109 Uani 1 1 d . . .
C4B C 0.3208(2) 0.5422(4) 0.3273(2) 0.113 Uani 1 1 d . . .
H4B H 0.3418 0.5638 0.3372 0.135 Uiso 1 1 calc R . .
C5B C 0.3001(2) 0.5646(4) 0.2965(2) 0.109 Uani 1 1 d . . .
C6B C 0.2697(3) 0.5334(4) 0.2802(2) 0.117 Uani 1 1 d . . .
H6B H 0.2555 0.5478 0.2579 0.140 Uiso 1 1 calc R . .
C7B C 0.2283(3) 0.4424(4) 0.2795(2) 0.129 Uani 1 1 d . . .
C8B C 0.1690(4) 0.4430(4) 0.2473(3) 0.163 Uani 1 1 d . . .
H8B1 H 0.1701 0.4458 0.2228 0.245 Uiso 1 1 calc R . .
H8B2 H 0.1486 0.4656 0.2492 0.245 Uiso 1 1 calc R . .
H8B3 H 0.1681 0.3970 0.2539 0.245 Uiso 1 1 calc R . .
C9B C 0.1946(2) 0.5355(3) 0.28686(18) 0.099 Uani 1 1 d . . .
C10B C 0.1796(2) 0.5885(3) 0.26537(17) 0.097 Uani 1 1 d . . .
H10B H 0.1726 0.5839 0.2403 0.117 Uiso 1 1 calc R . .
C11B C 0.17502(18) 0.6472(3) 0.28048(15) 0.084 Uani 1 1 d . . .
H11B H 0.1652 0.6830 0.2657 0.101 Uiso 1 1 calc R . .
C12B C 0.18455(15) 0.6546(3) 0.31721(14) 0.072 Uani 1 1 d . . .
C13B C 0.19904(15) 0.6014(3) 0.33798(15) 0.074 Uani 1 1 d . . .
H13B H 0.2062 0.6058 0.3630 0.089 Uiso 1 1 calc R . .
C14B C 0.20312(19) 0.5424(3) 0.32290(16) 0.086 Uani 1 1 d . . .
H14B H 0.2119 0.5060 0.3377 0.104 Uiso 1 1 calc R . .
C15B C 0.17861(14) 0.7179(3) 0.33363(14) 0.070 Uani 1 1 d . . .
C16B C 0.3102(2) 0.6183(4) 0.2748(2) 0.115 Uani 1 1 d . . .
C17B C 0.3318(2) 0.7277(4) 0.27118(19) 0.102 Uani 1 1 d . . .
H17D H 0.3489 0.7077 0.2615 0.152 Uiso 1 1 calc R . .
H17E H 0.3424 0.7624 0.2878 0.152 Uiso 1 1 calc R . .
H17F H 0.3135 0.7462 0.2519 0.152 Uiso 1 1 calc R . .
C18B C 0.31017(17) 0.6980(3) 0.32158(16) 0.084 Uani 1 1 d . . .
C19B C 0.33471(17) 0.7280(4) 0.34804(16) 0.092 Uani 1 1 d . . .
H19B H 0.3566 0.7355 0.3454 0.110 Uiso 1 1 calc R . .
C20B C 0.32726(15) 0.7474(3) 0.37916(15) 0.080 Uani 1 1 d . . .
H20B H 0.3443 0.7680 0.3976 0.097 Uiso 1 1 calc R . .
C21B C 0.29594(14) 0.7371(3) 0.38323(14) 0.071 Uani 1 1 d . . .
C22B C 0.27039(15) 0.7074(3) 0.35587(14) 0.070 Uani 1 1 d . . .
H22B H 0.2484 0.7005 0.3586 0.084 Uiso 1 1 calc R . .
C23B C 0.27745(17) 0.6881(3) 0.32480(16) 0.080 Uani 1 1 d . . .
H23B H 0.2603 0.6685 0.3061 0.096 Uiso 1 1 calc R . .
C24B C 0.28840(13) 0.7534(2) 0.41709(13) 0.061 Uani 1 1 d . . .
C25B C 0.3354(3) 0.4652(5) 0.3780(3) 0.136 Uani 1 1 d . . .
C26B C 0.3457(3) 0.4152(5) 0.4363(2) 0.143 Uani 1 1 d . . .
H26D H 0.3620 0.3876 0.4289 0.215 Uiso 1 1 calc R . .
H26E H 0.3325 0.3882 0.4480 0.215 Uiso 1 1 calc R . .
H26F H 0.3581 0.4487 0.4528 0.215 Uiso 1 1 calc R . .
C27B C 0.29278(17) 0.4782(3) 0.40992(16) 0.083 Uani 1 1 d . . .
C28B C 0.28937(15) 0.5455(3) 0.40566(15) 0.078 Uani 1 1 d . . .
H28B H 0.3055 0.5698 0.3977 0.094 Uiso 1 1 calc R . .
C29B C 0.26246(14) 0.5767(3) 0.41305(14) 0.069 Uani 1 1 d . . .
H29B H 0.2601 0.6227 0.4100 0.083 Uiso 1 1 calc R . .
C30B C 0.23870(13) 0.5418(3) 0.42495(13) 0.062 Uani 1 1 d . . .
C31B C 0.24144(15) 0.4739(3) 0.42806(14) 0.070 Uani 1 1 d . . .
H31B H 0.2250 0.4492 0.4352 0.084 Uiso 1 1 calc R . .
C32B C 0.26906(17) 0.4426(3) 0.42033(16) 0.082 Uani 1 1 d . . .
H32B H 0.2712 0.3964 0.4224 0.098 Uiso 1 1 calc R . .
C33B C 0.21124(12) 0.5795(2) 0.43459(12) 0.059 Uani 1 1 d . . .
O4C O 0.04737(9) 0.52583(19) 0.41398(13) 0.089 Uani 1 1 d . . .
O5C O 0.07088(10) 0.46362(19) 0.46320(13) 0.085 Uani 1 1 d . A .
O6C O 0.11385(8) 0.57702(16) 0.40742(9) 0.065 Uani 1 1 d . A .
O7C O 0.14427(9) 0.63000(17) 0.37709(9) 0.066 Uani 1 1 d . . .
O8C O 0.14045(9) 0.48520(16) 0.47340(10) 0.067 Uani 1 1 d . . .
O9C O 0.16055(10) 0.39406(19) 0.50199(10) 0.077 Uani 1 1 d . . .
C15C C 0.05669(14) 0.4713(3) 0.4312(2) 0.091 Uani 1 1 d D . .
C24C C 0.12173(13) 0.5910(2) 0.37886(14) 0.065 Uani 1 1 d . . .
O1C O 0.0570(3) 0.1544(4) 0.3188(2) 0.091 Uani 0.50 1 d P A 1
O2C O 0.0383(2) 0.3654(4) 0.21693(19) 0.082 Uani 0.50 1 d P A 1
O3C O 0.1793(3) 0.2993(5) 0.2961(2) 0.097 Uani 0.50 1 d P A 1
N1C N 0.0356(3) 0.2309(5) 0.3440(3) 0.076 Uani 0.50 1 d P A 1
N2C N 0.0594(3) 0.4574(5) 0.2470(2) 0.074 Uani 0.50 1 d P A 1
N3C N 0.1878(3) 0.3193(4) 0.3546(2) 0.069 Uani 0.50 1 d P A 1
C1C C 0.0763(4) 0.2625(6) 0.3154(3) 0.075 Uani 0.50 1 d P A 1
C2C C 0.0584(3) 0.3044(5) 0.2888(3) 0.071 Uani 0.50 1 d P A 1
H2C H 0.0343 0.3018 0.2806 0.085 Uiso 0.50 1 calc PR A 1
C3C C 0.0756(3) 0.3499(5) 0.2743(3) 0.069 Uani 0.50 1 d P A 1
C4C C 0.1108(3) 0.3537(6) 0.2863(3) 0.081 Uani 0.50 1 d P A 1
H4C H 0.1226 0.3848 0.2764 0.097 Uiso 0.50 1 calc PR A 1
C5C C 0.1288(4) 0.3118(6) 0.3129(3) 0.074 Uani 0.50 1 d P A 1
C6C C 0.1116(3) 0.2662(6) 0.3274(3) 0.072 Uani 0.50 1 d P A 1
H6C H 0.1238 0.2376 0.3456 0.086 Uiso 0.50 1 calc PR A 1
C7C C 0.0563(4) 0.2113(5) 0.3276(3) 0.076 Uani 0.50 1 d P A 1
C8C C 0.0104(4) 0.1879(7) 0.3527(4) 0.093 Uani 0.50 1 d P A 1
H8C1 H -0.0028 0.2131 0.3653 0.139 Uiso 0.50 1 calc PR A 1
H8C2 H 0.0222 0.1520 0.3678 0.139 Uiso 0.50 1 calc PR A 1
H8C3 H -0.0048 0.1701 0.3308 0.139 Uiso 0.50 1 calc PR A 1
C9C C 0.0398(3) 0.2962(5) 0.3640(3) 0.071 Uani 0.50 1 d P A 1
C10C C 0.0169(4) 0.3475(7) 0.3536(4) 0.087 Uani 0.50 1 d P A 1
H10C H -0.0017 0.3436 0.3328 0.104 Uiso 0.50 1 calc PR A 1
C11C C 0.0212(4) 0.4044(9) 0.3737(4) 0.081 Uani 0.50 1 d P A 1
H11C H 0.0055 0.4394 0.3666 0.098 Uiso 0.50 1 calc PR A 1
C12C C 0.0484(3) 0.4101(5) 0.4041(3) 0.066 Uani 0.50 1 d PD A 1
C13C C 0.0713(3) 0.3589(6) 0.4145(3) 0.075 Uani 0.50 1 d P A 1
H13C H 0.0899 0.3628 0.4353 0.090 Uiso 0.50 1 calc PR A 1
C14C C 0.0670(3) 0.3019(5) 0.3944(3) 0.069 Uani 0.50 1 d P A 1
H14C H 0.0827 0.2669 0.4015 0.083 Uiso 0.50 1 calc PR A 1
C16C C 0.0562(3) 0.3900(5) 0.2446(3) 0.071 Uani 0.50 1 d P A 1
C17C C 0.0425(3) 0.4985(6) 0.2165(3) 0.072 Uani 0.50 1 d P A 1
H17G H 0.0473 0.5446 0.2226 0.108 Uiso 0.50 1 calc PR A 1
H17H H 0.0179 0.4910 0.2101 0.108 Uiso 0.50 1 calc PR A 1
H17I H 0.0509 0.4872 0.1964 0.108 Uiso 0.50 1 calc PR A 1
C18C C 0.0752(3) 0.4899(6) 0.2798(3) 0.065 Uani 0.50 1 d P A 1
C19C C 0.0994(3) 0.5379(6) 0.2809(3) 0.068 Uani 0.50 1 d P A 1
H19C H 0.1056 0.5484 0.2601 0.081 Uiso 0.50 1 calc PR A 1
C20C C 0.1146(3) 0.5704(7) 0.3124(3) 0.067 Uani 0.50 1 d P A 1
H20C H 0.1312 0.6032 0.3132 0.081 Uiso 0.50 1 calc PR A 1
C21C C 0.1055(3) 0.5550(6) 0.3428(3) 0.058 Uani 0.50 1 d P A 1
C22C C 0.0813(3) 0.5071(5) 0.3417(3) 0.059 Uani 0.50 1 d P A 1
H22C H 0.0751 0.4966 0.3625 0.071 Uiso 0.50 1 calc PR A 1
C23C C 0.0661(3) 0.4746(6) 0.3102(3) 0.068 Uani 0.50 1 d P A 1
H23C H 0.0495 0.4418 0.3094 0.082 Uiso 0.50 1 calc PR A 1
C25C C 0.1673(4) 0.3120(6) 0.3203(3) 0.074 Uani 0.50 1 d P A 1
C26C C 0.2246(3) 0.3087(7) 0.3591(3) 0.081 Uani 0.50 1 d P A 1
H26G H 0.2277 0.2923 0.3369 0.122 Uiso 0.50 1 calc PR A 1
H26H H 0.2335 0.2767 0.3780 0.122 Uiso 0.50 1 calc PR A 1
H26I H 0.2368 0.3501 0.3654 0.122 Uiso 0.50 1 calc PR A 1
C27C C 0.1792(3) 0.3420(6) 0.3830(3) 0.071 Uani 0.50 1 d P A 1
C28C C 0.1559(3) 0.3957(5) 0.3778(3) 0.061 Uani 0.50 1 d P A 1
H28C H 0.1455 0.4122 0.3547 0.073 Uiso 0.50 1 calc PR A 1
C29C C 0.1480(5) 0.4258(7) 0.4093(5) 0.078 Uani 0.50 1 d P A 1
H29C H 0.1354 0.4654 0.4053 0.094 Uiso 0.50 1 calc PR A 1
C30C C 0.1568(3) 0.4029(7) 0.4420(4) 0.061 Uani 0.50 1 d P A 1
C31C C 0.1819(5) 0.3463(10) 0.4499(5) 0.100 Uani 0.50 1 d P A 1
H31C H 0.1925 0.3325 0.4735 0.120 Uiso 0.50 1 calc PR A 1
C32C C 0.1895(7) 0.3123(14) 0.4180(6) 0.137 Uani 0.50 1 d P A 1
H32C H 0.2010 0.2715 0.4212 0.164 Uiso 0.50 1 calc PR A 1
C33C C 0.1521(5) 0.4270(13) 0.4736(7) 0.079 Uani 0.50 1 d P A 1
O1D O 0.0343(3) 0.1570(4) 0.3228(2) 0.087 Uani 0.50 1 d P A 2
O2D O 0.0108(2) 0.3793(4) 0.2291(2) 0.091 Uani 0.50 1 d P A 2
O3D O 0.1543(3) 0.2894(5) 0.2916(2) 0.101 Uani 0.50 1 d P A 2
N1D N 0.0237(3) 0.2342(4) 0.3587(3) 0.072 Uani 0.50 1 d P A 2
N2D N 0.0430(3) 0.4644(4) 0.2543(2) 0.068 Uani 0.50 1 d P A 2
N3D N 0.1693(3) 0.3234(5) 0.3482(3) 0.074 Uani 0.50 1 d P A 2
C1D C 0.0562(3) 0.2639(6) 0.3198(3) 0.072 Uani 0.50 1 d P A 2
C2D C 0.0375(3) 0.3095(5) 0.2959(3) 0.071 Uani 0.50 1 d P A 2
H2D H 0.0134 0.3086 0.2894 0.085 Uiso 0.50 1 calc PR A 2
C3D C 0.0541(3) 0.3563(6) 0.2814(3) 0.074 Uani 0.50 1 d P A 2
C4D C 0.0893(3) 0.3577(6) 0.2908(3) 0.071 Uani 0.50 1 d P A 2
H4D H 0.1006 0.3897 0.2809 0.086 Uiso 0.50 1 calc PR A 2
C5D C 0.1080(4) 0.3121(6) 0.3147(3) 0.075 Uani 0.50 1 d P A 2
C6D C 0.0915(4) 0.2652(6) 0.3292(3) 0.069 Uani 0.50 1 d P A 2
H6D H 0.1043 0.2341 0.3456 0.082 Uiso 0.50 1 calc PR A 2
C7D C 0.0370(4) 0.2127(6) 0.3339(3) 0.075 Uani 0.50 1 d P A 2
C8D C 0.0056(3) 0.1854(5) 0.3746(4) 0.080 Uani 0.50 1 d P A 2
H8D1 H -0.0032 0.2068 0.3925 0.120 Uiso 0.50 1 calc PR A 2
H8D2 H 0.0213 0.1504 0.3858 0.120 Uiso 0.50 1 calc PR A 2
H8D3 H -0.0134 0.1667 0.3561 0.120 Uiso 0.50 1 calc PR A 2
C9D C 0.0320(3) 0.2926(6) 0.3769(3) 0.071 Uani 0.50 1 d P A 2
C10D C 0.0137(4) 0.3493(7) 0.3646(4) 0.078 Uani 0.50 1 d P A 2
H10D H -0.0045 0.3483 0.3433 0.094 Uiso 0.50 1 calc PR A 2
C11D C 0.0222(5) 0.4074(8) 0.3833(4) 0.086 Uani 0.50 1 d P A 2
H11D H 0.0097 0.4461 0.3749 0.104 Uiso 0.50 1 calc PR A 2
C12D C 0.0488(4) 0.4088(7) 0.4144(4) 0.085 Uani 0.50 1 d PDU A 2
C13D C 0.0671(4) 0.3521(6) 0.4267(4) 0.085 Uani 0.50 1 d P A 2
H13D H 0.0853 0.3531 0.4480 0.102 Uiso 0.50 1 calc PR A 2
C14D C 0.0586(3) 0.2940(6) 0.4080(4) 0.080 Uani 0.50 1 d P A 2
H14D H 0.0711 0.2553 0.4164 0.096 Uiso 0.50 1 calc PR A 2
C16D C 0.0336(3) 0.4013(6) 0.2539(3) 0.074 Uani 0.50 1 d P A 2
C17D C 0.0263(3) 0.5061(6) 0.2242(3) 0.078 Uani 0.50 1 d P A 2
H17J H 0.0357 0.5504 0.2283 0.116 Uiso 0.50 1 calc PR A 2
H17K H 0.0018 0.5076 0.2215 0.116 Uiso 0.50 1 calc PR A 2
H17L H 0.0301 0.4882 0.2026 0.116 Uiso 0.50 1 calc PR A 2
C18D C 0.0619(3) 0.4962(5) 0.2864(3) 0.065 Uani 0.50 1 d P A 2
C19D C 0.0871(3) 0.5406(6) 0.2852(3) 0.064 Uani 0.50 1 d P A 2
H19D H 0.0919 0.5489 0.2634 0.076 Uiso 0.50 1 calc PR A 2
C20D C 0.1054(3) 0.5726(6) 0.3158(4) 0.066 Uani 0.50 1 d P A 2
H20D H 0.1226 0.6030 0.3150 0.080 Uiso 0.50 1 calc PR A 2
C21D C 0.0984(3) 0.5604(7) 0.3477(3) 0.063 Uani 0.50 1 d PU A 2
C22D C 0.0731(3) 0.5160(6) 0.3489(3) 0.064 Uani 0.50 1 d P A 2
H22D H 0.0684 0.5076 0.3707 0.077 Uiso 0.50 1 calc PR A 2
C23D C 0.0549(3) 0.4839(6) 0.3183(3) 0.071 Uani 0.50 1 d P A 2
H23D H 0.0377 0.4536 0.3191 0.085 Uiso 0.50 1 calc PR A 2
C25D C 0.1463(5) 0.3067(6) 0.3181(4) 0.080 Uani 0.50 1 d P A 2
C26D C 0.2054(4) 0.3170(7) 0.3497(4) 0.086 Uani 0.50 1 d P A 2
H26J H 0.2195 0.3307 0.3731 0.129 Uiso 0.50 1 calc PR A 2
H26K H 0.2102 0.3447 0.3315 0.129 Uiso 0.50 1 calc PR A 2
H26L H 0.2103 0.2713 0.3456 0.129 Uiso 0.50 1 calc PR A 2
C27D C 0.1642(3) 0.3477(5) 0.3796(3) 0.060 Uani 0.50 1 d P A 2
C28D C 0.1438(3) 0.4075(5) 0.3789(3) 0.070 Uani 0.50 1 d P A 2
H28D H 0.1321 0.4275 0.3571 0.084 Uiso 0.50 1 calc PR A 2
C29D C 0.1421(4) 0.4326(10) 0.4094(5) 0.081 Uani 0.50 1 d P A 2
H29D H 0.1289 0.4701 0.4107 0.097 Uiso 0.50 1 calc PR A 2
C30D C 0.1631(3) 0.3963(8) 0.4421(5) 0.068 Uani 0.50 1 d P A 2
C31D C 0.1793(4) 0.3432(5) 0.4420(2) 0.059 Uani 0.50 1 d P A 2
H31D H 0.1875 0.3195 0.4635 0.070 Uiso 0.50 1 calc PR A 2
C32D C 0.1851(5) 0.3200(5) 0.4129(3) 0.073 Uani 0.50 1 d P A 2
H32D H 0.2018 0.2875 0.4137 0.088 Uiso 0.50 1 calc PR A 2
C33D C 0.1548(5) 0.4281(12) 0.4760(5) 0.057 Uani 0.50 1 d PU A 2
O1F O 0.17379(8) 0.60726(16) 0.51165(9) 0.060 Uani 1 1 d . . .
O2F O 0.14302(9) 0.55342(19) 0.54144(10) 0.074 Uani 1 1 d . . .
C1F C 0.16578(14) 0.5898(3) 0.53921(15) 0.067 Uani 1 1 d . A .
H1F H 0.1794 0.6075 0.5609 0.081 Uiso 1 1 calc R . .
O1L O 0.12633(8) 0.71149(17) 0.51042(9) 0.063 Uani 1 1 d . . .
O2L O 0.23000(10) 0.84353(19) 0.35554(10) 0.078 Uani 1 1 d . . .
O3L O 0.23628(9) 0.88526(17) 0.42743(10) 0.067 Uani 1 1 d . . .
O4L O 0.04484(10) 0.6380(2) 0.37185(13) 0.094 Uani 1 1 d . . .
O5L O 0.06912(10) 0.5424(2) 0.52312(13) 0.087 Uani 1 1 d . . .
N1L N 0.09842(11) 0.7559(2) 0.54682(12) 0.071 Uani 1 1 d . . .
N2L N 0.2227(2) 0.8965(5) 0.3047(2) 0.158 Uani 1 1 d . . .
N3L N 0.26156(12) 0.9849(2) 0.43738(14) 0.080 Uani 1 1 d . . .
N4L N 0.0449(2) 0.6910(3) 0.32187(19) 0.142 Uani 1 1 d . . .
N5L N 0.01577(14) 0.5819(3) 0.51457(19) 0.099 Uani 1 1 d . . .
C1L C 0.12097(13) 0.7576(3) 0.52912(14) 0.067 Uani 1 1 d . A .
H1L H 0.1341 0.7962 0.5306 0.080 Uiso 1 1 calc R . .
C2L C 0.07759(17) 0.6979(3) 0.54651(19) 0.089 Uani 1 1 d . A .
H2L1 H 0.0583 0.6980 0.5251 0.134 Uiso 1 1 calc R . .
H2L2 H 0.0692 0.6982 0.5674 0.134 Uiso 1 1 calc R . .
H2L3 H 0.0913 0.6586 0.5468 0.134 Uiso 1 1 calc R . .
C3L C 0.09175(18) 0.8141(3) 0.56575(17) 0.087 Uani 1 1 d . A .
H3L1 H 0.1063 0.8502 0.5625 0.130 Uiso 1 1 calc R . .
H3L2 H 0.0967 0.8041 0.5910 0.130 Uiso 1 1 calc R . .
H3L3 H 0.0679 0.8267 0.5563 0.130 Uiso 1 1 calc R . .
C4L C 0.21119(19) 0.8684(3) 0.32917(17) 0.088 Uani 1 1 d . . .
H4L H 0.1874 0.8676 0.3260 0.106 Uiso 1 1 calc R . .
C5L C 0.2613(3) 0.8962(10) 0.3082(4) 0.236 Uani 1 1 d . . .
H5L1 H 0.2731 0.8681 0.3281 0.354 Uiso 1 1 calc R . .
H5L2 H 0.2702 0.9408 0.3125 0.354 Uiso 1 1 calc R . .
H5L3 H 0.2649 0.8794 0.2863 0.354 Uiso 1 1 calc R . .
C6L C 0.1990(4) 0.9299(8) 0.2744(3) 0.201 Uani 1 1 d . . .
H6L1 H 0.1789 0.9440 0.2810 0.301 Uiso 1 1 calc R . .
H6L2 H 0.1922 0.8998 0.2543 0.301 Uiso 1 1 calc R . .
H6L3 H 0.2102 0.9682 0.2678 0.301 Uiso 1 1 calc R . .
C7L C 0.24905(15) 0.9339(3) 0.41773(17) 0.077 Uani 1 1 d . . .
H7L H 0.2499 0.9344 0.3939 0.093 Uiso 1 1 calc R . .
C8L C 0.26162(16) 0.9893(3) 0.47472(19) 0.085 Uani 1 1 d . . .
H8L1 H 0.2503 0.9507 0.4809 0.127 Uiso 1 1 calc R . .
H8L2 H 0.2495 1.0288 0.4782 0.127 Uiso 1 1 calc R . .
H8L3 H 0.2851 0.9912 0.4900 0.127 Uiso 1 1 calc R . .
C9L C 0.2771(2) 1.0387(3) 0.4237(2) 0.102 Uani 1 1 d . . .
H9L1 H 0.2997 1.0474 0.4399 0.153 Uiso 1 1 calc R . .
H9L2 H 0.2630 1.0778 0.4217 0.153 Uiso 1 1 calc R . .
H9L3 H 0.2792 1.0270 0.4003 0.153 Uiso 1 1 calc R . .
C10L C 0.05764(19) 0.6774(3) 0.3554(2) 0.101 Uani 1 1 d . . .
H10L H 0.0780 0.6990 0.3680 0.121 Uiso 1 1 calc R . .
C11L C 0.0137(4) 0.6575(6) 0.3011(3) 0.214 Uani 1 1 d . . .
H11E H 0.0075 0.6235 0.3156 0.321 Uiso 1 1 calc R . .
H11F H 0.0177 0.6374 0.2801 0.321 Uiso 1 1 calc R . .
H11G H -0.0048 0.6892 0.2937 0.321 Uiso 1 1 calc R . .
C12L C 0.0643(3) 0.7339(4) 0.3028(2) 0.150 Uani 1 1 d . . .
H12A H 0.0855 0.7485 0.3197 0.225 Uiso 1 1 calc R . .
H12B H 0.0504 0.7719 0.2927 0.225 Uiso 1 1 calc R . .
H12C H 0.0694 0.7087 0.2838 0.225 Uiso 1 1 calc R . .
C13L C 0.04168(16) 0.5634(3) 0.5033(2) 0.091 Uani 1 1 d . A .
H13L H 0.0393 0.5663 0.4786 0.109 Uiso 1 1 calc R . .
C14L C 0.0181(2) 0.5776(4) 0.5523(3) 0.119 Uani 1 1 d . A .
H14E H 0.0040 0.5414 0.5562 0.178 Uiso 1 1 calc R . .
H14F H 0.0102 0.6186 0.5600 0.178 Uiso 1 1 calc R . .
H14G H 0.0418 0.5700 0.5660 0.178 Uiso 1 1 calc R . .
C15L C -0.01547(17) 0.6081(4) 0.4909(3) 0.119 Uani 1 1 d . A .
H15A H -0.0133 0.6110 0.4669 0.178 Uiso 1 1 calc R . .
H15B H -0.0197 0.6517 0.4990 0.178 Uiso 1 1 calc R . .
H15C H -0.0344 0.5791 0.4909 0.178 Uiso 1 1 calc R . .
O6L O 0.11140(13) 0.4286(2) 0.53025(15) 0.105 Uani 1 1 d . . .
O1S O 0.41675(18) 0.7621(5) 0.3558(2) 0.172 Uani 1 1 d . . .
O2S O 0.2784(4) 0.6406(9) 0.1405(5) 0.307 Uani 1 1 d DU . .
O3S O 0.1063(5) 0.5485(11) 0.1942(3) 0.336 Uani 1 1 d D . .
O4S O 0.0990(8) 0.2342(16) 0.5593(8) 0.925 Uani 1 1 d DU . .
O5S O 0.2845(4) 0.2831(7) 0.4481(4) 0.303 Uani 1 1 d D . .
O6S O 0.0962(6) 0.5752(8) 0.0904(4) 0.411 Uani 1 1 d DU . .
O7S O 0.1970(11) 0.6391(15) 0.1812(10) 0.739 Uani 1 1 d DU . .
N1S N 0.4259(2) 0.6972(6) 0.3110(4) 0.186 Uani 1 1 d . . .
N2S N 0.3257(2) 0.5910(4) 0.16272(19) 0.128 Uani 1 1 d . . .
N3S N 0.1249(3) 0.4737(6) 0.1536(3) 0.186 Uani 1 1 d DU . .
N4S N 0.0770(4) 0.2305(4) 0.4975(4) 0.248 Uani 1 1 d D . .
N5S N 0.3100(2) 0.2258(4) 0.4133(3) 0.156 Uani 1 1 d D . .
N6S N 0.0532(3) 0.6202(7) 0.1096(3) 0.211 Uani 1 1 d D . .
N7S N 0.2068(3) 0.7327(7) 0.2122(3) 0.229 Uani 1 1 d DU . .
C1S C 0.4257(2) 0.7581(7) 0.3258(5) 0.212 Uani 1 1 d U . .
H1S H 0.4317 0.7961 0.3150 0.254 Uiso 1 1 calc R . .
C2S C 0.4129(4) 0.6293(12) 0.3198(7) 0.326 Uani 1 1 d U . .
H2S1 H 0.4072 0.6322 0.3423 0.489 Uiso 1 1 calc R . .
H2S2 H 0.4306 0.5964 0.3218 0.489 Uiso 1 1 calc R . .
H2S3 H 0.3926 0.6167 0.3009 0.489 Uiso 1 1 calc R . .
C3S C 0.4382(3) 0.7013(10) 0.2802(4) 0.219 Uani 1 1 d U . .
H3S1 H 0.4464 0.7457 0.2782 0.329 Uiso 1 1 calc R . .
H3S2 H 0.4198 0.6908 0.2589 0.329 Uiso 1 1 calc R . .
H3S3 H 0.4569 0.6701 0.2826 0.329 Uiso 1 1 calc R . .
C4S C 0.3070(4) 0.6403(6) 0.1633(4) 0.185 Uani 1 1 d D . .
H4S H 0.3142 0.6747 0.1800 0.222 Uiso 1 1 calc R . .
C5S C 0.3212(4) 0.5332(5) 0.1415(4) 0.188 Uani 1 1 d . . .
H5S1 H 0.2971 0.5216 0.1338 0.282 Uiso 1 1 calc R . .
H5S2 H 0.3342 0.4973 0.1555 0.282 Uiso 1 1 calc R . .
H5S3 H 0.3292 0.5412 0.1208 0.282 Uiso 1 1 calc R . .
C6S C 0.3603(3) 0.5998(7) 0.1861(4) 0.191 Uani 1 1 d . . .
H6S1 H 0.3634 0.6453 0.1941 0.286 Uiso 1 1 calc R . .
H6S2 H 0.3767 0.5892 0.1731 0.286 Uiso 1 1 calc R . .
H6S3 H 0.3639 0.5708 0.2066 0.286 Uiso 1 1 calc R . .
C7S C 0.1223(4) 0.5349(5) 0.1734(4) 0.335 Uani 1 1 d DU . .
H7S H 0.1357 0.5699 0.1690 0.402 Uiso 1 1 calc R . .
C8S C 0.1058(5) 0.4179(8) 0.1614(5) 0.268 Uani 1 1 d D . .
H8S1 H 0.0932 0.4316 0.1779 0.402 Uiso 1 1 calc R . .
H8S2 H 0.1217 0.3828 0.1723 0.402 Uiso 1 1 calc R . .
H8S3 H 0.0899 0.4020 0.1395 0.402 Uiso 1 1 calc R . .
C9S C 0.1440(4) 0.4626(8) 0.1294(4) 0.191 Uani 1 1 d DU . .
H9S1 H 0.1573 0.4224 0.1359 0.287 Uiso 1 1 calc R . .
H9S2 H 0.1594 0.4996 0.1301 0.287 Uiso 1 1 calc R . .
H9S3 H 0.1286 0.4583 0.1054 0.287 Uiso 1 1 calc R . .
C10S C 0.0768(4) 0.2282(8) 0.5326(5) 0.265 Uani 1 1 d D . .
H10S H 0.0551 0.2205 0.5358 0.319 Uiso 1 1 calc R . .
C11S C 0.1111(4) 0.2380(7) 0.4925(4) 0.196 Uani 1 1 d D . .
H11H H 0.1284 0.2315 0.5152 0.293 Uiso 1 1 calc R . .
H11I H 0.1133 0.2820 0.4836 0.293 Uiso 1 1 calc R . .
H11J H 0.1141 0.2055 0.4754 0.293 Uiso 1 1 calc R . .
C12S C 0.0421(6) 0.2222(9) 0.4756(6) 0.391 Uani 1 1 d D . .
H12D H 0.0372 0.2537 0.4561 0.586 Uiso 1 1 calc R . .
H12E H 0.0266 0.2296 0.4900 0.586 Uiso 1 1 calc R . .
H12F H 0.0390 0.1777 0.4660 0.586 Uiso 1 1 calc R . .
C13S C 0.2969(4) 0.2321(6) 0.4441(3) 0.186 Uani 1 1 d D . .
H13S H 0.2983 0.1970 0.4603 0.224 Uiso 1 1 calc R . .
C14S C 0.3047(5) 0.2778(7) 0.3818(4) 0.231 Uani 1 1 d D . .
H14H H 0.3132 0.3206 0.3916 0.346 Uiso 1 1 calc R . .
H14I H 0.2804 0.2812 0.3692 0.346 Uiso 1 1 calc R . .
H14J H 0.3171 0.2635 0.3653 0.346 Uiso 1 1 calc R . .
C15S C 0.3271(3) 0.1689(5) 0.4068(4) 0.168 Uani 1 1 d D . .
H15D H 0.3328 0.1410 0.4278 0.252 Uiso 1 1 calc R . .
H15E H 0.3480 0.1817 0.4012 0.252 Uiso 1 1 calc R . .
H15F H 0.3123 0.1449 0.3867 0.252 Uiso 1 1 calc R . .
C16S C 0.0803(4) 0.6205(9) 0.0960(4) 0.226 Uani 1 1 d DU . .
H16S H 0.0872 0.6623 0.0902 0.271 Uiso 1 1 calc R . .
C17S C 0.0373(3) 0.5668(7) 0.1231(4) 0.186 Uani 1 1 d D . .
H17M H 0.0142 0.5601 0.1076 0.279 Uiso 1 1 calc R . .
H17N H 0.0363 0.5776 0.1470 0.279 Uiso 1 1 calc R . .
H17O H 0.0505 0.5267 0.1240 0.279 Uiso 1 1 calc R . .
C18S C 0.0396(4) 0.6859(8) 0.1147(5) 0.225 Uani 1 1 d DU . .
H18A H 0.0556 0.7198 0.1123 0.337 Uiso 1 1 calc R . .
H18B H 0.0363 0.6884 0.1383 0.337 Uiso 1 1 calc R . .
H18C H 0.0177 0.6927 0.0967 0.337 Uiso 1 1 calc R . .
C19S C 0.1809(3) 0.6873(8) 0.1898(3) 0.250 Uani 1 1 d DU . .
H19S H 0.1570 0.6930 0.1832 0.300 Uiso 1 1 calc R . .
C20S C 0.2406(3) 0.7217(7) 0.2168(4) 0.167 Uani 1 1 d D . .
H20E H 0.2433 0.6887 0.1998 0.250 Uiso 1 1 calc R . .
H20F H 0.2511 0.7059 0.2410 0.250 Uiso 1 1 calc R . .
H20G H 0.2515 0.7625 0.2130 0.250 Uiso 1 1 calc R . .
C21S C 0.1945(10) 0.7944(10) 0.2228(13) 0.746 Uani 1 1 d DU . .
H21A H 0.2013 0.7974 0.2487 1.119 Uiso 1 1 calc R . .
H21B H 0.1697 0.7959 0.2138 1.119 Uiso 1 1 calc R . .
H21C H 0.2042 0.8311 0.2131 1.119 Uiso 1 1 calc R . .
O8S O 0.4703(11) 0.4106(17) 0.3992(9) 0.773 Uani 1 1 d DU . .
N8S N 0.4275(4) 0.3421(8) 0.3671(4) 0.262 Uani 1 1 d DU . .
C22S C 0.4411(3) 0.3873(7) 0.3924(4) 0.201 Uani 1 1 d DU . .
H22S H 0.4271 0.4024 0.4062 0.241 Uiso 1 1 calc R . .
C23S C 0.4509(7) 0.3265(14) 0.3447(7) 0.384 Uani 1 1 d D . .
H23E H 0.4710 0.3547 0.3518 0.576 Uiso 1 1 calc R . .
H23F H 0.4389 0.3342 0.3197 0.576 Uiso 1 1 calc R . .
H23G H 0.4579 0.2806 0.3481 0.576 Uiso 1 1 calc R . .
C24S C 0.3954(3) 0.3068(8) 0.3564(5) 0.232 Uani 1 1 d D . .
H24A H 0.3912 0.2863 0.3771 0.348 Uiso 1 1 calc R . .
H24B H 0.3965 0.2730 0.3391 0.348 Uiso 1 1 calc R . .
H24C H 0.3770 0.3374 0.3456 0.348 Uiso 1 1 calc R . .

loop_
_atom_site_aniso_label
_atom_site_aniso_U_11
_atom_site_aniso_U_22
_atom_site_aniso_U_33
_atom_site_aniso_U_23
_atom_site_aniso_U_13
_atom_site_aniso_U_12
Ni1 0.054 0.055 0.064 0.000 0.016 -0.001
Ni2 0.053 0.054 0.063 0.000 0.019 0.000
Ni3 0.053 0.054 0.071 0.003 0.017 -0.001
Ni4 0.053 0.056 0.065 0.002 0.020 0.000
Ni5 0.060 0.058 0.066 0.002 0.022 -0.001
Ni6 0.053 0.058 0.103 0.005 0.015 -0.002
Ni7 0.062 0.064 0.103 0.013 0.033 -0.002
O1M 0.053 0.057 0.062 0.000 0.018 -0.002
O2M 0.058 0.061 0.086 0.007 0.023 -0.002
O3M 0.055 0.055 0.062 -0.001 0.016 -0.003
O4M 0.053 0.056 0.069 0.002 0.020 -0.005
O1A 0.147 0.077 0.118 -0.006 0.060 0.019
O2A 0.110 0.075 0.116 0.033 0.025 0.016
O3A 0.079 0.112 0.124 0.007 0.026 0.029
O4A 0.058 0.061 0.080 0.005 0.018 -0.001
O5A 0.056 0.070 0.132 0.013 0.034 0.002
O6A 0.057 0.057 0.069 -0.002 0.018 0.003
O7A 0.051 0.059 0.073 0.000 0.020 0.003
O8A 0.063 0.062 0.071 0.004 0.020 0.003
O9A 0.060 0.059 0.070 0.005 0.017 0.002
N1A 0.101 0.075 0.097 0.004 0.045 0.016
N2A 0.090 0.066 0.101 0.020 0.017 0.002
N3A 0.077 0.092 0.096 0.014 0.016 0.026
C1A 0.107 0.063 0.108 0.014 0.046 0.032
C2A 0.093 0.065 0.097 0.013 0.033 0.021
C3A 0.092 0.061 0.097 0.012 0.023 0.016
C4A 0.085 0.066 0.101 0.018 0.028 0.022
C5A 0.080 0.069 0.106 0.009 0.031 0.024
C6A 0.081 0.072 0.100 0.005 0.031 0.020
C7A 0.100 0.079 0.102 0.005 0.040 0.029
C8A 0.112 0.102 0.101 0.006 0.053 0.033
C9A 0.081 0.068 0.091 0.008 0.032 0.011
C10A 0.072 0.071 0.081 0.007 0.028 0.010
C11A 0.064 0.066 0.077 0.008 0.024 0.005
C12A 0.064 0.064 0.081 0.013 0.023 0.012
C13A 0.066 0.070 0.108 0.015 0.035 0.007
C14A 0.076 0.085 0.109 0.014 0.041 0.021
C15A 0.057 0.067 0.092 0.011 0.022 0.002
C16A 0.103 0.065 0.094 0.013 0.030 0.015
C17A 0.112 0.087 0.149 0.047 0.019 -0.016
C18A 0.077 0.058 0.081 0.013 0.025 0.005
C19A 0.072 0.055 0.092 0.003 0.028 0.003
C20A 0.066 0.066 0.076 0.001 0.023 0.002
C21A 0.057 0.056 0.074 0.004 0.024 0.002
C22A 0.065 0.057 0.075 0.004 0.020 0.004
C23A 0.076 0.075 0.076 0.011 0.017 0.007
C24A 0.058 0.061 0.063 -0.001 0.021 0.001
C25A 0.088 0.077 0.103 0.013 0.029 0.022
C26A 0.095 0.145 0.098 0.005 0.004 0.035
C27A 0.073 0.081 0.078 0.010 0.015 0.016
C28A 0.083 0.086 0.094 0.021 0.028 0.017
C29A 0.077 0.083 0.083 0.014 0.025 0.007
C30A 0.064 0.067 0.072 0.005 0.015 0.000
C31A 0.063 0.069 0.075 0.006 0.017 0.003
C32A 0.067 0.075 0.087 0.005 0.020 0.006
C33A 0.063 0.061 0.065 0.000 0.020 0.002
O1B 0.271 0.078 0.122 -0.011 0.092 0.026
O2B 0.249 0.117 0.109 0.003 0.118 0.026
O3B 0.158 0.245 0.165 0.092 0.109 0.116
O4B 0.063 0.063 0.064 -0.001 0.019 0.000
O5B 0.107 0.079 0.068 0.003 0.014 0.014
O6B 0.058 0.059 0.067 0.002 0.024 0.000
O7B 0.058 0.070 0.067 0.001 0.021 0.001
O8B 0.057 0.055 0.067 -0.002 0.019 -0.001
O9B 0.058 0.052 0.073 0.000 0.019 -0.001
N1B 0.172 0.076 0.077 -0.008 0.029 0.013
N2B 0.105 0.111 0.082 0.010 0.049 0.019
N3B 0.123 0.111 0.110 0.031 0.069 0.055
C1B 0.181 0.081 0.101 -0.013 0.076 0.028
C2B 0.192 0.097 0.084 0.020 0.075 0.073
C3B 0.129 0.111 0.102 0.004 0.059 0.042
C4B 0.153 0.113 0.098 0.028 0.078 0.058
C5B 0.154 0.099 0.093 -0.002 0.069 0.030
C6B 0.199 0.089 0.085 0.008 0.076 0.051
C7B 0.238 0.084 0.083 0.010 0.078 0.050
C8B 0.264 0.085 0.111 -0.024 0.006 -0.007
C9B 0.143 0.077 0.077 -0.012 0.032 0.004
C10B 0.142 0.079 0.067 -0.003 0.023 0.003
C11B 0.118 0.066 0.067 0.001 0.023 -0.004
C12B 0.084 0.069 0.063 -0.004 0.021 -0.005
C13B 0.080 0.075 0.069 -0.004 0.022 0.003
C14B 0.113 0.073 0.070 -0.001 0.023 0.007
C15B 0.074 0.068 0.067 0.000 0.022 0.000
C16B 0.153 0.123 0.094 0.020 0.074 0.048
C17B 0.106 0.128 0.084 0.019 0.048 0.014
C18B 0.090 0.101 0.072 0.011 0.040 0.025
C19B 0.075 0.133 0.075 0.016 0.035 0.013
C20B 0.064 0.113 0.067 0.005 0.024 0.002
C21B 0.068 0.077 0.071 0.010 0.027 0.005
C22B 0.071 0.073 0.071 0.002 0.030 0.004
C23B 0.089 0.082 0.074 -0.003 0.028 0.009
C24B 0.062 0.057 0.067 0.005 0.021 0.006
C25B 0.162 0.146 0.134 0.049 0.097 0.085
C26B 0.149 0.179 0.131 0.059 0.084 0.100
C27B 0.095 0.089 0.073 0.010 0.037 0.031
C28B 0.078 0.085 0.078 0.005 0.035 0.018
C29B 0.068 0.069 0.069 -0.001 0.019 0.005
C30B 0.061 0.065 0.062 -0.003 0.018 0.005
C31B 0.077 0.063 0.068 -0.004 0.021 0.006
C32B 0.102 0.069 0.078 -0.002 0.032 0.017
C33B 0.058 0.058 0.060 -0.003 0.014 -0.003
O4C 0.057 0.061 0.143 0.005 0.022 -0.003
O5C 0.064 0.067 0.122 0.010 0.025 -0.006
O6C 0.057 0.058 0.075 0.005 0.011 -0.004
O7C 0.065 0.061 0.069 -0.003 0.016 -0.007
O8C 0.062 0.054 0.086 0.007 0.023 -0.003
O9C 0.086 0.069 0.077 0.009 0.021 0.010
C15C 0.048 0.062 0.167 -0.005 0.037 -0.007
C24C 0.062 0.053 0.074 0.006 0.007 0.002
O1C 0.122 0.056 0.093 -0.001 0.026 -0.009
O2C 0.093 0.074 0.063 -0.003 -0.001 -0.016
O3C 0.085 0.123 0.083 -0.011 0.025 0.021
N1C 0.083 0.053 0.082 -0.003 0.005 -0.005
N2C 0.074 0.085 0.061 -0.001 0.019 -0.015
N3C 0.069 0.059 0.070 -0.007 0.006 -0.008
C1C 0.073 0.063 0.077 -0.001 0.000 0.002
C2C 0.093 0.045 0.065 -0.003 0.010 0.005
C3C 0.081 0.061 0.057 -0.008 0.008 0.002
C4C 0.080 0.082 0.064 -0.021 -0.007 0.007
C5C 0.096 0.062 0.061 -0.014 0.020 0.006
C6C 0.077 0.060 0.072 -0.012 0.012 -0.001
C7C 0.081 0.052 0.083 -0.002 0.006 -0.003
C8C 0.090 0.082 0.099 0.008 0.016 0.005
C9C 0.078 0.052 0.077 0.010 0.012 -0.019
C10C 0.100 0.047 0.096 0.012 0.000 0.001
C11C 0.055 0.074 0.100 0.025 -0.001 -0.015
C12C 0.047 0.048 0.093 0.008 0.002 -0.004
C13C 0.055 0.059 0.097 0.010 -0.001 -0.003
C14C 0.065 0.047 0.086 0.014 0.008 -0.009
C16C 0.080 0.058 0.072 0.002 0.015 -0.008
C17C 0.067 0.071 0.071 0.014 0.011 0.001
C18C 0.053 0.065 0.071 0.004 0.007 -0.004
C19C 0.056 0.056 0.090 -0.003 0.020 -0.008
C20C 0.063 0.074 0.058 0.004 0.007 0.000
C21C 0.048 0.053 0.069 0.002 0.010 0.003
C22C 0.054 0.051 0.063 -0.002 0.002 0.004
C23C 0.068 0.062 0.068 0.001 0.007 -0.007
C25C 0.074 0.071 0.073 -0.001 0.014 0.004
C26C 0.068 0.094 0.077 0.001 0.012 0.009
C27C 0.051 0.067 0.090 -0.008 0.011 0.005
C28C 0.065 0.057 0.061 -0.004 0.019 0.020
C29C 0.103 0.038 0.083 0.004 0.009 0.013
C30C 0.073 0.038 0.067 0.000 0.015 0.012
C31C 0.099 0.092 0.117 -0.050 0.045 -0.031
C32C 0.139 0.171 0.089 0.037 0.016 -0.052
C33C 0.051 0.060 0.109 0.030 -0.002 0.001
O1D 0.093 0.064 0.101 -0.007 0.024 -0.007
O2D 0.107 0.077 0.071 0.002 -0.003 -0.026
O3D 0.097 0.129 0.087 -0.011 0.040 0.026
N1D 0.078 0.050 0.078 -0.003 0.009 0.004
N2D 0.075 0.063 0.061 0.001 0.012 -0.007
N3D 0.067 0.072 0.081 -0.005 0.021 -0.014
C1D 0.069 0.068 0.073 -0.005 0.013 -0.002
C2D 0.080 0.056 0.073 0.002 0.017 0.004
C3D 0.084 0.072 0.063 -0.013 0.018 0.003
C4D 0.075 0.069 0.063 -0.004 0.009 0.004
C5D 0.087 0.066 0.078 -0.009 0.037 0.007
C6D 0.066 0.064 0.081 -0.005 0.028 0.004
C7D 0.079 0.062 0.074 0.002 0.005 -0.001
C8D 0.082 0.054 0.102 -0.012 0.021 -0.024
C9D 0.075 0.071 0.067 0.013 0.022 -0.014
C10D 0.063 0.067 0.092 0.014 0.004 -0.010
C11D 0.099 0.051 0.105 -0.002 0.022 -0.003
C12D 0.066 0.085 0.099 -0.003 0.016 -0.016
C13D 0.077 0.058 0.116 0.012 0.020 -0.010
C14D 0.067 0.069 0.102 0.022 0.020 -0.013
C16D 0.075 0.067 0.072 -0.002 0.010 -0.004
C17D 0.077 0.072 0.072 0.013 0.005 -0.008
C18D 0.057 0.057 0.072 0.004 0.006 -0.001
C19D 0.051 0.067 0.067 0.004 0.008 0.004
C20D 0.059 0.058 0.077 0.004 0.012 -0.001
C21D 0.064 0.065 0.062 0.002 0.021 0.003
C22D 0.052 0.061 0.075 -0.012 0.012 -0.005
C23D 0.080 0.064 0.073 0.015 0.029 0.012
C25D 0.090 0.068 0.090 0.011 0.038 0.009
C26D 0.073 0.079 0.104 -0.008 0.025 0.002
C27D 0.057 0.049 0.082 -0.008 0.031 0.008
C28D 0.077 0.044 0.096 -0.010 0.038 0.018
C29D 0.079 0.095 0.056 -0.004 0.001 -0.035
C30D 0.062 0.064 0.072 -0.002 0.010 -0.007
C31D 0.095 0.036 0.044 0.010 0.019 0.013
C32D 0.134 0.023 0.069 0.003 0.040 0.020
C33D 0.060 0.056 0.054 -0.004 0.015 -0.005
O1F 0.056 0.058 0.067 0.004 0.021 -0.001
O2F 0.066 0.072 0.089 0.014 0.032 -0.001
C1F 0.066 0.061 0.077 0.005 0.024 0.006
O1L 0.058 0.064 0.071 0.003 0.022 0.001
O2L 0.088 0.077 0.078 0.008 0.040 -0.004
O3L 0.064 0.060 0.080 0.003 0.024 0.000
O4L 0.072 0.063 0.124 0.000 -0.012 0.001
O5L 0.071 0.076 0.124 0.014 0.044 -0.002
N1L 0.069 0.078 0.073 0.005 0.029 0.004
N2L 0.139 0.220 0.123 0.075 0.053 -0.012
N3L 0.075 0.064 0.091 0.005 0.009 -0.009
N4L 0.179 0.072 0.114 0.004 -0.054 -0.008
N5L 0.073 0.083 0.152 0.010 0.052 -0.006
C1L 0.059 0.070 0.073 0.007 0.022 0.009
C2L 0.085 0.090 0.106 0.006 0.049 -0.006
C3L 0.095 0.093 0.082 0.005 0.040 0.023
C4L 0.101 0.090 0.083 0.008 0.039 -0.005
C5L 0.144 0.425 0.141 0.075 0.045 -0.082
C6L 0.226 0.249 0.128 0.110 0.054 0.017
C7L 0.072 0.074 0.084 0.010 0.018 -0.004
C8L 0.078 0.066 0.112 -0.010 0.032 -0.003
C9L 0.108 0.076 0.112 0.015 0.018 -0.027
C10L 0.105 0.060 0.108 0.001 -0.016 0.000
C11L 0.224 0.139 0.173 0.039 -0.113 -0.047
C12L 0.228 0.081 0.106 0.011 -0.010 -0.010
C13L 0.076 0.067 0.138 0.008 0.044 -0.009
C14L 0.090 0.113 0.173 -0.006 0.069 -0.011
C15L 0.068 0.093 0.202 0.033 0.052 0.013
O6L 0.106 0.076 0.148 0.031 0.062 0.003
O1S 0.106 0.214 0.207 0.067 0.062 0.026
O2S 0.288 0.292 0.323 -0.038 0.058 0.035
O3S 0.364 0.453 0.164 -0.006 0.034 -0.136
O4S 0.425 1.227 0.995 -0.894 0.001 -0.096
O5S 0.426 0.253 0.275 0.063 0.172 0.210
O6S 0.737 0.294 0.325 -0.147 0.352 -0.193
O7S 0.739 0.754 0.731 -0.001 0.223 -0.002
N1S 0.110 0.181 0.258 0.071 0.038 0.014
N2S 0.158 0.116 0.107 0.011 0.036 0.045
N3S 0.180 0.172 0.195 0.015 0.034 -0.002
N4S 0.459 0.082 0.324 0.057 0.307 0.078
N5S 0.156 0.115 0.181 0.017 0.023 0.029
N6S 0.164 0.266 0.225 -0.041 0.095 -0.039
N7S 0.124 0.302 0.233 0.120 0.008 -0.046
C1S 0.066 0.139 0.405 -0.067 0.026 0.001
C2S 0.153 0.378 0.443 0.254 0.078 0.033
C3S 0.128 0.383 0.152 0.022 0.047 -0.017
C4S 0.218 0.135 0.169 -0.028 0.002 0.056
C5S 0.234 0.097 0.252 -0.018 0.101 0.024
C6S 0.140 0.187 0.237 0.049 0.039 -0.012
C7S 0.280 0.093 0.417 0.061 -0.245 -0.052
C8S 0.351 0.151 0.247 0.023 -0.002 -0.066
C9S 0.203 0.215 0.179 -0.024 0.091 0.021
C10S 0.180 0.222 0.397 -0.130 0.086 0.008
C11S 0.239 0.175 0.188 0.007 0.086 -0.084
C12S 0.551 0.139 0.330 0.086 -0.115 0.026
C13S 0.252 0.156 0.145 -0.002 0.047 0.101
C14S 0.367 0.138 0.213 0.011 0.127 0.055
C15S 0.181 0.108 0.236 0.051 0.094 0.032
C16S 0.192 0.236 0.246 -0.015 0.057 -0.010
C17S 0.130 0.225 0.187 0.016 0.022 -0.059
C18S 0.217 0.215 0.239 0.010 0.060 0.003
C19S 0.109 0.408 0.219 0.207 0.024 -0.034
C20S 0.134 0.186 0.180 0.006 0.045 0.009
C21S 0.792 0.130 1.497 -0.222 0.616 -0.122
O8S 0.775 0.775 0.771 0.007 0.225 -0.005
N8S 0.213 0.326 0.275 -0.144 0.114 -0.101
C22S 0.134 0.219 0.228 -0.080 0.016 -0.002
C23S 0.382 0.385 0.388 -0.006 0.115 -0.003
C24S 0.118 0.227 0.349 0.040 0.065 0.007

loop_
_atom_type_symbol
_atom_type_description
_atom_type_scat_dispersion_real
_atom_type_scat_dispersion_imag
_atom_type_scat_source
C C 0.0043 0.0021 'International Tables Vol C Tables 4.2.6.8 and 6.1.1.4'
H H 0.0000 0.0000 'International Tables Vol C Tables 4.2.6.8 and 6.1.1.4'
N N 0.0082 0.0043 'International Tables Vol C Tables 4.2.6.8 and 6.1.1.4'
O O 0.0143 0.0079 'International Tables Vol C Tables 4.2.6.8 and 6.1.1.4'
Ni Ni 0.3104 1.3762 'International Tables Vol C Tables 4.2.6.8 and 6.1.1.4'

loop_
_geom_angle_atom_site_label_1
_geom_angle_atom_site_label_2
_geom_angle_atom_site_label_3
_geom_angle
_geom_angle_site_symmetry_1
_geom_angle_site_symmetry_3
O3M Ni1 O4M 92.18(13) . .
O3M Ni1 O9A 91.30(14) . .
O4M Ni1 O9A 96.02(14) . .
O3M Ni1 O8B 81.69(13) . .
O4M Ni1 O8B 89.68(13) . .
O9A Ni1 O8B 171.15(14) . .
O3M Ni1 O7C 169.48(14) . .
O4M Ni1 O7C 97.95(14) . .
O9A Ni1 O7C 90.45(14) . .
O8B Ni1 O7C 95.47(14) . .
O3M Ni1 O4B 83.67(13) . .
O4M Ni1 O4B 175.51(13) . .
O9A Ni1 O4B 85.80(13) . .
O8B Ni1 O4B 88.04(13) . .
O7C Ni1 O4B 86.12(13) . .
O3M Ni1 Ni5 41.54(9) . .
O4M Ni1 Ni5 131.98(10) . .
O9A Ni1 Ni5 77.27(10) . .
O8B Ni1 Ni5 93.88(9) . .
O7C Ni1 Ni5 129.16(10) . .
O4B Ni1 Ni5 44.42(9) . .
O3M Ni2 O6A 162.59(13) 7_566 .
O3M Ni2 O1M 93.04(13) 7_566 7_566
O6A Ni2 O1M 91.74(13) . 7_566
O3M Ni2 O1M 100.45(13) 7_566 .
O6A Ni2 O1M 96.65(13) . .
O1M Ni2 O1M 84.71(13) 7_566 .
O3M Ni2 O6B 78.27(13) 7_566 7_566
O6A Ni2 O6B 97.75(13) . 7_566
O1M Ni2 O6B 170.41(13) 7_566 7_566
O1M Ni2 O6B 92.81(13) . 7_566
O3M Ni2 O8B 76.99(13) 7_566 7_566
O6A Ni2 O8B 85.99(13) . 7_566
O1M Ni2 O8B 93.99(12) 7_566 7_566
O1M Ni2 O8B 177.08(12) . 7_566
O6B Ni2 O8B 88.05(13) 7_566 7_566
O4M Ni3 O9B 99.15(13) . .
O4M Ni3 O2M 94.22(13) . .
O9B Ni3 O2M 166.14(14) . .
O4M Ni3 O6C 91.37(13) . .
O9B Ni3 O6C 95.38(14) . .
O2M Ni3 O6C 80.64(15) . .
O4M Ni3 O1F 81.20(13) . .
O9B Ni3 O1F 97.24(13) . .
O2M Ni3 O1F 88.31(14) . .
O6C Ni3 O1F 166.23(13) . .
O4M Ni3 O8C 170.35(14) . .
O9B Ni3 O8C 87.05(13) . .
O2M Ni3 O8C 80.16(14) . .
O6C Ni3 O8C 95.42(14) . .
O1F Ni3 O8C 90.74(13) . .
O1M Ni4 O7A 96.42(13) . .
O1M Ni4 O4M 101.99(13) . .
O7A Ni4 O4M 90.63(13) . .
O1M Ni4 O7B 93.29(13) . 7_566
O7A Ni4 O7B 93.91(14) . 7_566
O4M Ni4 O7B 163.48(13) . 7_566
O1M Ni4 O1F 93.32(13) . .
O7A Ni4 O1F 167.80(13) . .
O4M Ni4 O1F 80.17(13) . .
O7B Ni4 O1F 92.83(13) 7_566 .
O1M Ni4 O1L 170.59(13) . .
O7A Ni4 O1L 87.47(13) . .
O4M Ni4 O1L 86.48(13) . .
O7B Ni4 O1L 77.87(13) 7_566 .
O1F Ni4 O1L 84.02(12) . .
O3M Ni5 O2L 170.67(15) . .
O3M Ni5 O8A 94.73(14) . .
O2L Ni5 O8A 94.42(16) . .
O3M Ni5 O4B 87.42(13) . .
O2L Ni5 O4B 94.10(15) . .
O8A Ni5 O4B 91.74(14) . .
O3M Ni5 O3L 87.62(14) . .
O2L Ni5 O3L 89.79(15) . .
O8A Ni5 O3L 95.06(14) . .
O4B Ni5 O3L 171.89(14) . .
O3M Ni5 O6B 75.82(13) . .
O2L Ni5 O6B 95.18(15) . .
O8A Ni5 O6B 169.66(13) . .
O4B Ni5 O6B 83.76(13) . .
O3L Ni5 O6B 88.81(13) . .
O3M Ni5 Ni1 42.28(9) . .
O2L Ni5 Ni1 141.23(12) . .
O8A Ni5 Ni1 82.94(10) . .
O4B Ni5 Ni1 47.59(9) . .
O3L Ni5 Ni1 128.98(10) . .
O6B Ni5 Ni1 87.17(9) . .
O4C Ni6 O2M 98.68(17) . .
O4C Ni6 O4L 88.18(18) . .
O2M Ni6 O4L 170.62(17) . .
O4C Ni6 O4A 166.78(15) . .
O2M Ni6 O4A 88.20(14) . .
O4L Ni6 O4A 86.38(15) . .
O4C Ni6 O5A 105.96(16) . .
O2M Ni6 O5A 92.41(17) . .
O4L Ni6 O5A 91.83(19) . .
O4A Ni6 O5A 62.24(14) . .
O4C Ni6 O6C 92.62(15) . .
O2M Ni6 O6C 80.32(14) . .
O4L Ni6 O6C 93.04(17) . .
O4A Ni6 O6C 99.69(13) . .
O5A Ni6 O6C 160.93(14) . .
O4C Ni6 C15A 136.61(17) . .
O2M Ni6 C15A 89.69(17) . .
O4L Ni6 C15A 89.67(18) . .
O4A Ni6 C15A 31.44(15) . .
O5A Ni6 C15A 30.81(16) . .
O6C Ni6 C15A 130.78(15) . .
O5C Ni7 O2M 94.79(16) . .
O5C Ni7 O2F 173.66(16) . .
O2M Ni7 O2F 91.43(15) . .
O5C Ni7 O5L 90.29(18) . .
O2M Ni7 O5L 94.40(16) . .
O2F Ni7 O5L 90.49(17) . .
O5C Ni7 O6L 86.5(2) . .
O2M Ni7 O6L 176.96(17) . .
O2F Ni7 O6L 87.25(19) . .
O5L Ni7 O6L 88.35(18) . .
O5C Ni7 O8C 86.78(16) . .
O2M Ni7 O8C 82.33(14) . .
O2F Ni7 O8C 92.81(15) . .
O5L Ni7 O8C 175.40(17) . .
O6L Ni7 O8C 95.00(17) . .
Ni4 O1M Ni2 123.58(16) . 7_566
Ni4 O1M Ni2 112.81(15) . .
Ni2 O1M Ni2 95.29(13) 7_566 .
Ni6 O2M Ni7 127.49(18) . .
Ni6 O2M Ni3 100.77(16) . .
Ni7 O2M Ni3 97.86(15) . .
Ni5 O3M Ni1 96.18(14) . .
Ni5 O3M Ni2 108.03(15) . 7_566
Ni1 O3M Ni2 104.75(15) . 7_566
Ni1 O4M Ni3 111.58(16) . .
Ni1 O4M Ni4 125.79(15) . .
Ni3 O4M Ni4 101.79(14) . .
C15A O4A Ni6 89.5(3) . .
C15A O5A Ni6 88.4(3) . .
C24A O6A Ni2 134.9(3) . .
C24A O7A Ni4 129.7(3) . .
C33A O8A Ni5 122.0(3) . .
C33A O9A Ni1 130.1(3) . .
C7A N1A C9A 125.7(5) . .
C7A N1A C8A 115.8(6) . .
C9A N1A C8A 116.3(5) . .
C16A N2A C18A 123.5(5) . .
C16A N2A C17A 118.4(5) . .
C18A N2A C17A 118.0(5) . .
C25A N3A C27A 121.5(5) . .
C25A N3A C26A 121.3(6) . .
C27A N3A C26A 115.2(6) . .
C2A C1A C6A 121.3(6) . .
C2A C1A C7A 116.3(7) . .
C6A C1A C7A 122.3(7) . .
C1A C2A C3A 119.5(7) . .
C4A C3A C2A 119.5(7) . .
C4A C3A C16A 118.9(6) . .
C2A C3A C16A 121.4(6) . .
C5A C4A C3A 120.3(6) . .
C4A C5A C6A 120.6(7) . .
C4A C5A C25A 119.4(6) . .
C6A C5A C25A 119.9(6) . .
C5A C6A C1A 118.7(7) . .
O1A C7A N1A 123.2(6) . .
O1A C7A C1A 118.7(6) . .
N1A C7A C1A 118.1(6) . .
C10A C9A C14A 119.1(6) . .
C10A C9A N1A 120.2(6) . .
C14A C9A N1A 120.5(5) . .
C11A C10A C9A 119.9(6) . .
C10A C11A C12A 120.8(5) . .
C11A C12A C13A 119.6(5) . .
C11A C12A C15A 119.5(5) . .
C13A C12A C15A 120.8(5) . .
C14A C13A C12A 120.2(6) . .
C13A C14A C9A 120.4(5) . .
O5A C15A O4A 119.8(5) . .
O5A C15A C12A 120.8(5) . .
O4A C15A C12A 119.3(5) . .
O5A C15A Ni6 60.8(3) . .
O4A C15A Ni6 59.1(3) . .
C12A C15A Ni6 176.1(4) . .
O2A C16A N2A 120.8(6) . .
O2A C16A C3A 121.0(6) . .
N2A C16A C3A 118.2(5) . .
C19A C18A C23A 120.6(5) . .
C19A C18A N2A 119.2(5) . .
C23A C18A N2A 120.1(5) . .
C18A C19A C20A 119.9(5) . .
C19A C20A C21A 120.2(5) . .
C22A C21A C20A 119.0(5) . .
C22A C21A C24A 121.2(5) . .
C20A C21A C24A 119.7(5) . .
C21A C22A C23A 121.5(5) . .
C22A C23A C18A 118.8(5) . .
O6A C24A O7A 126.3(5) . .
O6A C24A C21A 117.5(4) . .
O7A C24A C21A 116.1(4) . .
O3A C25A N3A 122.9(7) . .
O3A C25A C5A 119.9(6) . .
N3A C25A C5A 117.1(6) . .
C28A C27A C32A 121.4(5) . .
C28A C27A N3A 120.3(5) . .
C32A C27A N3A 118.3(6) . .
C27A C28A C29A 119.1(6) . .
C30A C29A C28A 120.6(6) . .
C29A C30A C31A 119.2(5) . .
C29A C30A C33A 122.8(5) . .
C31A C30A C33A 118.0(5) . .
C32A C31A C30A 120.5(5) . .
C27A C32A C31A 119.0(6) . .
O9A C33A O8A 127.6(5) . .
O9A C33A C30A 115.3(4) . .
O8A C33A C30A 117.1(4) . .
C15B O4B Ni5 126.2(3) . .
C15B O4B Ni1 126.1(3) . .
Ni5 O4B Ni1 87.99(13) . .
C24B O6B Ni2 124.2(3) . 7_566
C24B O6B Ni5 129.7(3) . .
Ni2 O6B Ni5 97.30(13) 7_566 .
C24B O7B Ni4 138.5(3) . 7_566
C33B O8B Ni1 124.6(3) . .
C33B O8B Ni2 133.9(3) . 7_566
Ni1 O8B Ni2 96.21(13) . 7_566
C33B O9B Ni3 130.4(3) . .
C7B N1B C9B 122.2(8) . .
C7B N1B C8B 120.0(7) . .
C9B N1B C8B 117.6(8) . .
C16B N2B C18B 124.7(6) . .
C16B N2B C17B 118.5(6) . .
C18B N2B C17B 116.5(6) . .
C25B N3B C27B 120.1(6) . .
C25B N3B C26B 119.0(7) . .
C27B N3B C26B 117.0(5) . .
C6B C1B C2B 117.3(10) . .
C6B C1B C7B 118.3(8) . .
C2B C1B C7B 123.9(8) . .
C3B C2B C1B 123.5(8) . .
C2B C3B C4B 117.3(8) . .
C2B C3B C25B 119.6(9) . .
C4B C3B C25B 122.9(10) . .
C5B C4B C3B 123.1(10) . .
C4B C5B C6B 120.8(8) . .
C4B C5B C16B 123.4(9) . .
C6B C5B C16B 115.2(8) . .
C5B C6B C1B 117.7(8) . .
O1B C7B N1B 121.0(11) . .
O1B C7B C1B 119.9(9) . .
N1B C7B C1B 119.1(7) . .
C14B C9B C10B 118.9(6) . .
C14B C9B N1B 120.9(6) . .
C10B C9B N1B 120.1(6) . .
C11B C10B C9B 120.2(6) . .
C10B C11B C12B 120.8(6) . .
C13B C12B C11B 118.1(5) . .
C13B C12B C15B 121.2(5) . .
C11B C12B C15B 120.7(5) . .
C14B C13B C12B 121.1(5) . .
C9B C14B C13B 120.8(6) . .
O5B C15B O4B 124.8(5) . .
O5B C15B C12B 120.2(5) . .
O4B C15B C12B 114.9(5) . .
O2B C16B N2B 122.6(8) . .
O2B C16B C5B 119.5(8) . .
N2B C16B C5B 117.8(6) . .
C19B C18B C23B 120.8(5) . .
C19B C18B N2B 119.8(6) . .
C23B C18B N2B 119.4(6) . .
C18B C19B C20B 119.6(6) . .
C21B C20B C19B 120.7(6) . .
C20B C21B C22B 120.0(5) . .
C20B C21B C24B 121.2(5) . .
C22B C21B C24B 118.7(5) . .
C23B C22B C21B 119.8(5) . .
C22B C23B C18B 119.1(6) . .
O7B C24B O6B 124.6(5) . .
O7B C24B C21B 116.9(4) . .
O6B C24B C21B 118.4(4) . .
O3B C25B N3B 119.2(8) . .
O3B C25B C3B 120.1(7) . .
N3B C25B C3B 120.6(8) . .
C32B C27B C28B 120.5(5) . .
C32B C27B N3B 120.6(6) . .
C28B C27B N3B 118.9(6) . .
C29B C28B C27B 119.5(6) . .
C28B C29B C30B 121.0(5) . .
C31B C30B C29B 119.5(5) . .
C31B C30B C33B 122.4(5) . .
C29B C30B C33B 118.0(5) . .
C30B C31B C32B 118.8(5) . .
C27B C32B C31B 120.6(6) . .
O9B C33B O8B 124.7(4) . .
O9B C33B C30B 119.5(4) . .
O8B C33B C30B 115.8(4) . .
C15C O4C Ni6 128.0(4) . .
C15C O5C Ni7 135.3(4) . .
C24C O6C Ni3 123.8(3) . .
C24C O6C Ni6 126.9(3) . .
Ni3 O6C Ni6 94.94(15) . .
C24C O7C Ni1 134.0(4) . .
C33C O8C C33D 5.5(16) . .
C33C O8C Ni7 123.8(13) . .
C33D O8C Ni7 124.4(10) . .
C33C O8C Ni3 142.3(13) . .
C33D O8C Ni3 140.1(10) . .
Ni7 O8C Ni3 93.38(14) . .
C33D O9C C33C 5.1(19) . .
O5C C15C O4C 128.3(6) . .
O5C C15C C12D 109.6(8) . .
O4C C15C C12D 121.9(9) . .
O5C C15C C12C 121.6(6) . .
O4C C15C C12C 110.0(7) . .
C12D C15C C12C 13.6(8) . .
O7C C24C O6C 124.9(5) . .
O7C C24C C21D 123.3(6) . .
O6C C24C C21D 111.6(6) . .
O7C C24C C21C 112.4(6) . .
O6C C24C C21C 122.6(6) . .
C21D C24C C21C 15.0(6) . .
C7C N1C C8C 123.1(11) . .
C7C N1C C9C 122.8(11) . .
C8C N1C C9C 112.6(12) . .
C16C N2C C18C 122.3(9) . .
C16C N2C C17C 119.9(9) . .
C18C N2C C17C 117.3(10) . .
C27C N3C C25C 128.1(12) . .
C27C N3C C26C 116.8(9) . .
C25C N3C C26C 114.5(12) . .
C2C C1C C6C 120.0(13) . .
C2C C1C C7C 116.8(12) . .
C6C C1C C7C 123.0(11) . .
C3C C2C C1C 120.0(13) . .
C2C C3C C4C 120.0(11) . .
C2C C3C C16C 118.8(11) . .
C4C C3C C16C 121.1(11) . .
C3C C4C C5C 120.0(14) . .
C6C C5C C4C 120.0(15) . .
C6C C5C C25C 123.2(12) . .
C4C C5C C25C 116.1(12) . .
C5C C6C C1C 120.0(12) . .
O1C C7C N1C 121.4(13) . .
O1C C7C C1C 121.1(13) . .
N1C C7C C1C 117.0(10) . .
C10C C9C C14C 120.0(12) . .
C10C C9C N1C 122.5(11) . .
C14C C9C N1C 117.4(10) . .
C9C C10C C11C 120.0(14) . .
C12C C11C C10C 120.0(15) . .
C13C C12C C11C 120.0(12) . .
C13C C12C C15C 113.1(9) . .
C11C C12C C15C 126.9(12) . .
C12C C13C C14C 120.0(11) . .
C9C C14C C13C 120.0(10) . .
O2C C16C N2C 119.3(10) . .
O2C C16C C3C 121.8(10) . .
N2C C16C C3C 118.8(10) . .
C23C C18C C19C 120.0(11) . .
C23C C18C N2C 120.6(10) . .
C19C C18C N2C 119.4(11) . .
C20C C19C C18C 120.0(11) . .
C19C C20C C21C 120.0(12) . .
C22C C21C C20C 120.0(11) . .
C22C C21C C24C 118.3(9) . .
C20C C21C C24C 121.7(10) . .
C21C C22C C23C 120.0(11) . .
C18C C23C C22C 120.0(11) . .
O3C C25C N3C 121.1(13) . .
O3C C25C C5C 118.8(11) . .
N3C C25C C5C 119.7(12) . .
N3C C27C C28C 118.1(11) . .
N3C C27C C32C 124.6(16) . .
C28C C27C C32C 117.1(16) . .
C27C C28C C29C 119.4(10) . .
C30C C29C C28C 126.7(11) . .
C29C C30C C33C 132.2(14) . .
C29C C30C C31C 116.7(13) . .
C33C C30C C31C 110.1(15) . .
C30C C31C C32C 117.4(17) . .
C27C C32C C31C 121(2) . .
O9C C33C O8C 120(2) . .
O9C C33C C30C 122(2) . .
O8C C33C C30C 118(2) . .
C7D N1D C9D 125.0(12) . .
C7D N1D C8D 116.9(10) . .
C9D N1D C8D 116.1(10) . .
C16D N2D C18D 121.7(9) . .
C16D N2D C17D 118.8(9) . .
C18D N2D C17D 117.5(9) . .
C25D N3D C27D 128.9(12) . .
C25D N3D C26D 117.7(11) . .
C27D N3D C26D 113.4(11) . .
C2D C1D C6D 120.0(12) . .
C2D C1D C7D 118.0(12) . .
C6D C1D C7D 122.0(11) . .
C3D C2D C1D 120.0(12) . .
C2D C3D C4D 120.0(11) . .
C2D C3D C16D 119.0(11) . .
C4D C3D C16D 120.8(11) . .
C5D C4D C3D 120.0(12) . .
C4D C5D C6D 120.0(13) . .
C4D C5D C25D 117.2(12) . .
C6D C5D C25D 121.5(11) . .
C5D C6D C1D 120.0(12) . .
O1D C7D N1D 124.3(13) . .
O1D C7D C1D 121.2(13) . .
N1D C7D C1D 114.5(11) . .
N1D C9D C14D 119.3(11) . .
N1D C9D C10D 120.7(11) . .
C14D C9D C10D 120.0(12) . .
C11D C10D C9D 120.0(14) . .
C10D C11D C12D 120.0(16) . .
C13D C12D C11D 120.0(14) . .
C13D C12D C15C 123.7(13) . .
C11D C12D C15C 116.2(14) . .
C14D C13D C12D 120.0(14) . .
C13D C14D C9D 120.0(12) . .
O2D C16D N2D 120.8(10) . .
O2D C16D C3D 119.8(10) . .
N2D C16D C3D 119.0(10) . .
C19D C18D C23D 120.0(11) . .
C19D C18D N2D 119.0(11) . .
C23D C18D N2D 121.0(10) . .
C20D C19D C18D 120.0(11) . .
C19D C20D C21D 120.0(11) . .
C22D C21D C20D 120.0(12) . .
C22D C21D C24C 124.5(10) . .
C20D C21D C24C 115.1(10) . .
C23D C22D C21D 120.0(11) . .
C22D C23D C18D 120.0(11) . .
O3D C25D N3D 122.2(15) . .
O3D C25D C5D 117.5(14) . .
N3D C25D C5D 120.2(11) . .
N3D C27D C32D 117.2(10) . .
N3D C27D C28D 120.4(10) . .
C32D C27D C28D 121.3(10) . .
C29D C28D C27D 118.8(13) . .
C28D C29D C30D 114.4(15) . .
C31D C30D C29D 125.8(15) . .
C31D C30D C33D 125.5(16) . .
C29D C30D C33D 107.6(13) . .
C30D C31D C32D 122.0(12) . .
C31D C32D C27D 115.8(11) . .
O9C C33D O8C 123.9(16) . .
O9C C33D C30D 116.0(18) . .
O8C C33D C30D 120.0(16) . .
C1F O1F Ni3 127.0(3) . .
C1F O1F Ni4 116.2(3) . .
Ni3 O1F Ni4 96.70(13) . .
C1F O2F Ni7 127.0(4) . .
O2F C1F O1F 128.7(5) . .
C1L O1L Ni4 114.8(3) . .
C4L O2L Ni5 122.0(4) . .
C7L O3L Ni5 125.4(4) . .
C10L O4L Ni6 119.7(4) . .
C13L O5L Ni7 118.1(5) . .
C1L N1L C2L 121.2(5) . .
C1L N1L C3L 120.9(5) . .
C2L N1L C3L 117.8(5) . .
C4L N2L C6L 120.0(9) . .
C4L N2L C5L 120.3(8) . .
C6L N2L C5L 119.7(8) . .
C7L N3L C9L 121.5(6) . .
C7L N3L C8L 121.7(5) . .
C9L N3L C8L 116.8(5) . .
C10L N4L C11L 119.7(9) . .
C10L N4L C12L 120.5(7) . .
C11L N4L C12L 119.2(8) . .
C13L N5L C15L 122.5(7) . .
C13L N5L C14L 120.1(7) . .
C15L N5L C14L 117.4(6) . .
O1L C1L N1L 124.4(5) . .
O2L C4L N2L 122.2(7) . .
O3L C7L N3L 125.9(6) . .
O4L C10L N4L 124.1(7) . .
O5L C13L N5L 123.8(7) . .
C1S N1S C3S 110.4(14) . .
C1S N1S C2S 131.7(17) . .
C3S N1S C2S 117.7(17) . .
C4S N2S C5S 133.6(11) . .
C4S N2S C6S 111.8(11) . .
C5S N2S C6S 114.1(10) . .
C9S N3S C8S 116.8(14) . .
C9S N3S C7S 128.5(13) . .
C8S N3S C7S 114.7(14) . .
C10S N4S C12S 107.4(14) . .
C10S N4S C11S 114.4(15) . .
C12S N4S C11S 138.1(16) . .
C15S N5S C13S 122.7(9) . .
C15S N5S C14S 111.5(10) . .
C13S N5S C14S 125.6(9) . .
C16S N6S C17S 130.8(15) . .
C16S N6S C18S 115.4(14) . .
C17S N6S C18S 113.5(11) . .
C20S N7S C21S 121.7(18) . .
C20S N7S C19S 120.1(13) . .
C21S N7S C19S 117.2(18) . .
O1S C1S N1S 117.7(16) . .
O2S C4S N2S 115.8(14) . .
O3S C7S N3S 132.4(17) . .
O4S C10S N4S 131(3) . .
O5S C13S N5S 117.3(13) . .
O6S C16S N6S 128(2) . .
O7S C19S N7S 107(2) . .
C22S N8S C24S 134.2(14) . .
C22S N8S C23S 112.2(14) . .
C24S N8S C23S 113.6(15) . .
O8S C22S N8S 126(2) . .

loop_
_geom_bond_atom_site_label_1
_geom_bond_atom_site_label_2
_geom_bond_distance
_geom_bond_site_symmetry_2
Ni1 O3M 2.003(3) .
Ni1 O4M 2.025(3) .
Ni1 O9A 2.031(3) .
Ni1 O8B 2.036(3) .
Ni1 O7C 2.036(3) .
Ni1 O4B 2.187(3) .
Ni1 Ni5 2.9606(10) .
Ni2 O3M 2.007(3) 7_566
Ni2 O6A 2.035(3) .
Ni2 O1M 2.043(3) 7_566
Ni2 O1M 2.066(3) .
Ni2 O6B 2.078(3) 7_566
Ni2 O8B 2.228(3) 7_566
Ni3 O4M 2.028(3) .
Ni3 O9B 2.052(3) .
Ni3 O2M 2.055(3) .
Ni3 O6C 2.100(3) .
Ni3 O1F 2.117(3) .
Ni3 O8C 2.145(3) .
Ni4 O1M 2.029(3) .
Ni4 O7A 2.037(3) .
Ni4 O4M 2.061(3) .
Ni4 O7B 2.071(3) 7_566
Ni4 O1F 2.129(3) .
Ni4 O1L 2.177(3) .
Ni5 O3M 1.975(3) .
Ni5 O2L 2.013(4) .
Ni5 O8A 2.040(3) .
Ni5 O4B 2.074(3) .
Ni5 O3L 2.095(4) .
Ni5 O6B 2.212(3) .
Ni6 O4C 2.003(4) .
Ni6 O2M 2.013(4) .
Ni6 O4L 2.046(5) .
Ni6 O4A 2.112(4) .
Ni6 O5A 2.149(4) .
Ni6 O6C 2.153(4) .
Ni6 C15A 2.461(6) .
Ni7 O5C 2.002(5) .
Ni7 O2M 2.026(4) .
Ni7 O2F 2.058(4) .
Ni7 O5L 2.058(4) .
Ni7 O6L 2.061(4) .
Ni7 O8C 2.083(4) .
O1M Ni2 2.043(3) 7_566
O3M Ni2 2.007(3) 7_566
O1A C7A 1.217(8) .
O2A C16A 1.222(7) .
O3A C25A 1.239(8) .
O4A C15A 1.284(6) .
O5A C15A 1.261(6) .
O6A C24A 1.256(6) .
O7A C24A 1.259(6) .
O8A C33A 1.266(6) .
O9A C33A 1.257(6) .
N1A C7A 1.346(9) .
N1A C9A 1.418(8) .
N1A C8A 1.509(8) .
N2A C16A 1.352(8) .
N2A C18A 1.440(7) .
N2A C17A 1.470(9) .
N3A C25A 1.327(9) .
N3A C27A 1.447(7) .
N3A C26A 1.505(9) .
C1A C2A 1.382(10) .
C1A C6A 1.398(10) .
C1A C7A 1.525(9) .
C2A C3A 1.400(9) .
C3A C4A 1.396(9) .
C3A C16A 1.487(10) .
C4A C5A 1.384(9) .
C5A C6A 1.392(9) .
C5A C25A 1.503(10) .
C9A C10A 1.395(8) .
C9A C14A 1.405(9) .
C10A C11A 1.384(8) .
C11A C12A 1.388(8) .
C12A C13A 1.390(8) .
C12A C15A 1.484(8) .
C13A C14A 1.382(9) .
C18A C19A 1.372(8) .
C18A C23A 1.400(8) .
C19A C20A 1.393(8) .
C20A C21A 1.397(7) .
C21A C22A 1.376(7) .
C21A C24A 1.501(7) .
C22A C23A 1.384(8) .
C27A C28A 1.381(9) .
C27A C32A 1.386(8) .
C28A C29A 1.394(9) .
C29A C30A 1.394(8) .
C30A C31A 1.394(8) .
C30A C33A 1.491(7) .
C31A C32A 1.394(8) .
O1B C7B 1.257(9) .
O2B C16B 1.234(8) .
O3B C25B 1.266(11) .
O4B C15B 1.309(6) .
O5B C15B 1.227(7) .
O6B C24B 1.279(6) .
O6B Ni2 2.078(3) 7_566
O7B C24B 1.254(6) .
O7B Ni4 2.071(3) 7_566
O8B C33B 1.275(6) .
O8B Ni2 2.228(3) 7_566
O9B C33B 1.248(6) .
N1B C7B 1.318(12) .
N1B C9B 1.447(9) .
N1B C8B 1.460(13) .
N2B C16B 1.346(11) .
N2B C18B 1.433(8) .
N2B C17B 1.479(9) .
N3B C25B 1.371(9) .
N3B C27B 1.454(8) .
N3B C26B 1.461(10) .
C1B C6B 1.418(11) .
C1B C2B 1.424(12) .
C1B C7B 1.511(14) .
C2B C3B 1.324(13) .
C3B C4B 1.373(11) .
C3B C25B 1.448(12) .
C4B C5B 1.348(11) .
C5B C6B 1.388(13) .
C5B C16B 1.519(11) .
C9B C14B 1.370(9) .
C9B C10B 1.405(10) .
C10B C11B 1.377(9) .
C11B C12B 1.396(8) .
C12B C13B 1.390(8) .
C12B C15B 1.498(8) .
C13B C14B 1.377(8) .
C18B C19B 1.370(10) .
C18B C23B 1.402(9) .
C19B C20B 1.406(9) .
C20B C21B 1.359(8) .
C21B C22B 1.409(8) .
C21B C24B 1.493(7) .
C22B C23B 1.395(8) .
C27B C32B 1.372(9) .
C27B C28B 1.388(9) .
C28B C29B 1.380(8) .
C29B C30B 1.396(7) .
C30B C31B 1.395(8) .
C30B C33B 1.504(7) .
C31B C32B 1.411(8) .
O4C C15C 1.305(8) .
O5C C15C 1.239(8) .
O6C C24C 1.291(6) .
O7C C24C 1.239(6) .
O8C C33C 1.28(3) .
O8C C33D 1.30(2) .
O9C C33D 1.21(2) .
O9C C33C 1.27(3) .
C15C C12D 1.433(14) .
C15C C12C 1.617(13) .
C24C C21D 1.466(14) .
C24C C21C 1.569(13) .
O1C C7C 1.217(14) .
O2C C16C 1.234(13) .
O3C C25C 1.223(15) .
N1C C7C 1.273(19) .
N1C C8C 1.47(2) .
N1C C9C 1.536(15) .
N2C C16C 1.386(15) .
N2C C18C 1.431(14) .
N2C C17C 1.469(14) .
N3C C27C 1.349(16) .
N3C C25C 1.381(15) .
N3C C26C 1.487(17) .
C1C C2C 1.390(16) .
C1C C6C 1.390(19) .
C1C C7C 1.497(19) .
C2C C3C 1.390(17) .
C3C C4C 1.390(18) .
C3C C16C 1.465(16) .
C4C C5C 1.390(18) .
C5C C6C 1.390(19) .
C5C C25C 1.524(19) .
C9C C10C 1.39(2) .
C9C C14C 1.390(16) .
C10C C11C 1.39(2) .
C11C C12C 1.390(19) .
C12C C13C 1.390(18) .
C13C C14C 1.390(18) .
C18C C23C 1.390(17) .
C18C C19C 1.390(16) .
C19C C20C 1.390(18) .
C20C C21C 1.390(18) .
C21C C22C 1.390(17) .
C22C C23C 1.390(16) .
C27C C28C 1.434(15) .
C27C C32C 1.45(2) .
C28C C29C 1.50(2) .
C29C C30C 1.32(2) .
C30C C33C 1.40(3) .
C30C C31C 1.52(3) .
C31C C32C 1.55(3) .
O1D C7D 1.216(14) .
O2D C16D 1.230(13) .
O3D C25D 1.235(16) .
N1D C7D 1.325(18) .
N1D C9D 1.386(15) .
N1D C8D 1.488(16) .
N2D C16D 1.347(14) .
N2D C18D 1.435(14) .
N2D C17D 1.463(14) .
N3D C25D 1.33(2) .
N3D C27D 1.405(14) .
N3D C26D 1.472(17) .
C1D C2D 1.390(16) .
C1D C6D 1.390(18) .
C1D C7D 1.51(2) .
C2D C3D 1.390(17) .
C3D C4D 1.390(18) .
C3D C16D 1.484(16) .
C4D C5D 1.390(17) .
C5D C6D 1.390(18) .
C5D C25D 1.545(19) .
C9D C14D 1.390(17) .
C9D C10D 1.390(19) .
C10D C11D 1.39(2) .
C11D C12D 1.39(2) .
C12D C13D 1.39(2) .
C13D C14D 1.39(2) .
C18D C19D 1.390(16) .
C18D C23D 1.390(17) .
C19D C20D 1.390(18) .
C20D C21D 1.390(18) .
C21D C22D 1.390(17) .
C22D C23D 1.390(17) .
C27D C32D 1.462(18) .
C27D C28D 1.480(14) .
C28D C29D 1.33(2) .
C29D C30D 1.52(2) .
C30D C31D 1.28(2) .
C30D C33D 1.61(2) .
C31D C32D 1.326(18) .
O1F C1F 1.274(6) .
O2F C1F 1.219(6) .
O1L C1L 1.255(6) .
O2L C4L 1.215(7) .
O3L C7L 1.236(7) .
O4L C10L 1.242(9) .
O5L C13L 1.251(8) .
N1L C1L 1.312(7) .
N1L C2L 1.462(8) .
N1L C3L 1.472(8) .
N2L C4L 1.323(9) .
N2L C6L 1.475(13) .
N2L C5L 1.550(15) .
N3L C7L 1.313(8) .
N3L C9L 1.453(8) .
N3L C8L 1.475(8) .
N4L C10L 1.304(9) .
N4L C11L 1.477(12) .
N4L C12L 1.522(14) .
N5L C13L 1.323(8) .
N5L C15L 1.456(10) .
N5L C14L 1.466(11) .
O1S C1S 1.34(2) .
O2S C4S 1.259(14) .
O3S C7S 1.220(18) .
O4S C10S 1.185(18) .
O5S C13S 1.191(11) .
O6S C16S 1.194(16) .
O7S C19S 1.29(2) .
N1S C1S 1.378(16) .
N1S C3S 1.449(16) .
N1S C2S 1.56(2) .
N2S C4S 1.273(13) .
N2S C5S 1.427(13) .
N2S C6S 1.466(14) .
N3S C9S 1.419(13) .
N3S C8S 1.468(14) .
N3S C7S 1.496(15) .
N4S C10S 1.390(16) .
N4S C12S 1.455(17) .
N4S C11S 1.478(13) .
N5S C15S 1.420(11) .
N5S C13S 1.469(13) .
N5S C14S 1.604(13) .
N6S C16S 1.366(14) .
N6S C17S 1.454(13) .
N6S C18S 1.494(14) .
N7S C20S 1.366(12) .
N7S C21S 1.467(17) .
N7S C19S 1.494(15) .
O8S C22S 1.25(4) .
N8S C22S 1.357(13) .
N8S C24S 1.457(14) .
N8S C23S 1.512(17) .

loop_
_platon_squeeze_void_nr
_platon_squeeze_void_average_x
_platon_squeeze_void_average_y
_platon_squeeze_void_average_z
_platon_squeeze_void_volume
_platon_squeeze_void_count_electrons
1 0.250 0.750 0.000 54.9 12.5
2 0.750 0.250 0.000 54.9 12.5
3 0.145 0.079 0.042 8.2 1.8
4 0.645 0.579 0.042 8.2 1.8
5 0.000 0.883 0.250 424.2 90.6
6 0.251 0.550 0.177 20.0 6.8
7 0.500 0.383 0.250 424.2 90.6
8 0.751 0.050 0.177 20.0 6.8
9 0.249 0.050 0.323 20.0 6.8
10 0.749 0.550 0.323 20.0 6.8
11 0.355 0.579 0.458 8.2 1.8
12 0.855 0.079 0.458 8.2 1.8
13 0.250 0.250 0.500 54.8 12.5
14 0.750 0.750 0.500 54.8 12.5
15 0.145 0.921 0.542 8.1 1.7
16 0.645 0.421 0.542 8.1 1.7
17 0.000 0.117 0.750 424.5 90.4
18 0.251 0.450 0.677 20.0 6.9
19 0.500 0.617 0.750 424.5 90.4
20 0.751 0.950 0.677 20.0 6.9
21 0.249 0.950 0.823 19.9 6.9
22 0.749 0.450 0.823 19.9 6.9
23 0.355 0.421 0.958 8.2 1.7
24 0.855 0.921 0.958 8.2 1.7
